data_7244488
loop_
_publ_author_name
'Ou, Guang-Chuan'
'Chen, Hai-Yang'
'Wang, Qiong'
'Zhou, Qiang'
'Zeng, Fei'

_publ_section_title
;
 Structure and absolute configuration of liquid molecules based on
 adamantane derivative cocrystallization
;
_journal_issue 11
_journal_name_full 'RSC Advances'
_journal_page_first 6459
_journal_page_last 6462
_journal_paper_doi 10.1039/D1RA09284G
_journal_volume 12
_journal_year 2022
_chemical_formula_sum 'C59 H76 O9'
_chemical_formula_weight 929.19
_space_group_crystal_system triclinic
_space_group_IT_number 1
_space_group_name_Hall 'P 1'
_space_group_name_H-M_alt 'P 1'
_atom_sites_solution_hydrogens geom
_audit_creation_method SHELXL-2014/7
_audit_update_record
;
2021-12-06 deposited with the CCDC.	2022-01-31 downloaded from the CCDC.
;
_cell_angle_alpha 66.8505(12)
_cell_angle_beta 81.2416(11)
_cell_angle_gamma 63.0184(13)
_cell_formula_units_Z 2
_cell_length_a 14.4940(2)
_cell_length_b 14.71417(18)
_cell_length_c 15.1622(2)
_cell_measurement_temperature 293(2)
_cell_volume 2648.26(7)
_computing_structure_refinement 'SHELXL-2014/7 (Sheldrick, 2014)'
_diffrn_ambient_temperature 293(2)
_diffrn_measured_fraction_theta_full 1.000
_diffrn_measured_fraction_theta_max 0.988
_diffrn_radiation_type CuK\a
_diffrn_radiation_wavelength 1.54184
_diffrn_reflns_av_R_equivalents 0.0163
_diffrn_reflns_av_unetI/netI 0.0144
_diffrn_reflns_Laue_measured_fraction_full 1.000
_diffrn_reflns_Laue_measured_fraction_max 0.988
_diffrn_reflns_limit_h_max 18
_diffrn_reflns_limit_h_min -18
_diffrn_reflns_limit_k_max 18
_diffrn_reflns_limit_k_min -18
_diffrn_reflns_limit_l_max 16
_diffrn_reflns_limit_l_min -18
_diffrn_reflns_number 49460
_diffrn_reflns_point_group_measured_fraction_full 0.894
_diffrn_reflns_point_group_measured_fraction_max 0.873
_diffrn_reflns_theta_full 67.684
_diffrn_reflns_theta_max 73.857
_diffrn_reflns_theta_min 3.172
_exptl_absorpt_coefficient_mu 0.611
_exptl_crystal_density_diffrn 1.165
_exptl_crystal_F_000 1004
_exptl_crystal_size_max 0.350
_exptl_crystal_size_mid 0.250
_exptl_crystal_size_min 0.200
_refine_diff_density_max 0.755
_refine_diff_density_min -0.305
_refine_diff_density_rms 0.058
_refine_ls_abs_structure_details
;
 Flack x determined using 7747 quotients [(I+)-(I-)]/[(I+)+(I-)]
 (Parsons, Flack and Wagner, Acta Cryst. B69 (2013) 249-259).
;
_refine_ls_abs_structure_Flack 0.04(3)
_refine_ls_extinction_method none
_refine_ls_goodness_of_fit_ref 1.046
_refine_ls_hydrogen_treatment constr
_refine_ls_matrix_type full
_refine_ls_number_parameters 1245
_refine_ls_number_reflns 18715
_refine_ls_number_restraints 3
_refine_ls_restrained_S_all 1.046
_refine_ls_R_factor_all 0.0411
_refine_ls_R_factor_gt 0.0405
_refine_ls_shift/su_max 0.000
_refine_ls_shift/su_mean 0.000
_refine_ls_structure_factor_coef Fsqd
_refine_ls_weighting_details 'w=1/[\s^2^(Fo^2^)+(0.0723P)^2^+0.5767P] where P=(Fo^2^+2Fc^2^)/3'
_refine_ls_weighting_scheme calc
_refine_ls_wR_factor_gt 0.1146
_refine_ls_wR_factor_ref 0.1155
_reflns_Friedel_coverage 0.768
_reflns_Friedel_fraction_full 0.787
_reflns_Friedel_fraction_max 0.759
_reflns_number_gt 18377
_reflns_number_total 18715
_reflns_threshold_expression 'I > 2\s(I)'
_cod_data_source_file d1ra09284g2.cif
_cod_data_source_block exp_1857
_cod_database_code 7244488
_shelx_shelxl_version_number 2014/7
_shelx_space_group_comment
;
The symmetry employed for this shelxl refinement is uniquely defined
by the following loop, which should always be used as a source of
symmetry information in preference to the above space-group names.
They are only intended as comments.
;
_shelx_estimated_absorpt_t_min 0.815
_shelx_estimated_absorpt_t_max 0.888

loop_
_space_group_symop_operation_xyz
'x, y, z'

loop_
_atom_site_label
_atom_site_type_symbol
_atom_site_fract_x
_atom_site_fract_y
_atom_site_fract_z
_atom_site_U_iso_or_equiv
_atom_site_adp_type
_atom_site_occupancy
_atom_site_site_symmetry_order
_atom_site_calc_flag
_atom_site_refinement_flags_posn
_atom_site_refinement_flags_adp
_atom_site_refinement_flags_occupancy
_atom_site_disorder_assembly
_atom_site_disorder_group
O1 O 0.57011(18) 0.94373(17) 0.23727(17) 0.0447(5) Uani 1 1 d . . . . .
H1 H 0.5715 0.9668 0.2780 0.067 Uiso 1 1 calc R U . . .
C1 C 0.6299(3) 1.0839(3) 0.0689(3) 0.0678(10) Uani 1 1 d . . . . .
H1A H 0.6323 1.0485 0.0266 0.102 Uiso 1 1 calc R U . . .
H1B H 0.6799 1.0328 0.1206 0.102 Uiso 1 1 calc R U . . .
H1C H 0.6454 1.1454 0.0340 0.102 Uiso 1 1 calc R U . . .
C2 C 0.5224(3) 1.1233(3) 0.1091(3) 0.0525(8) Uani 1 1 d . . . . .
H2A H 0.5200 1.1595 0.1514 0.063 Uiso 1 1 calc R U . . .
H2B H 0.4722 1.1764 0.0569 0.063 Uiso 1 1 calc R U . . .
C3 C 0.4939(2) 1.0289(2) 0.1642(2) 0.0422(6) Uani 1 1 d . . . . .
H3 H 0.4947 0.9970 0.1180 0.051 Uiso 1 1 calc R U . . .
C4 C 0.3861(3) 1.0643(2) 0.2025(2) 0.0424(7) Uani 1 1 d . . . . .
C5 C 0.3635(3) 0.9976(3) 0.2886(3) 0.0508(9) Uani 1 1 d . . . . .
H5 H 0.4166 0.9319 0.3247 0.061 Uiso 1 1 calc R U . . .
C6 C 0.2641(3) 1.0268(3) 0.3216(3) 0.0578(10) Uani 1 1 d . . . . .
H6 H 0.2504 0.9803 0.3788 0.069 Uiso 1 1 calc R U . . .
C7 C 0.1852(3) 1.1248(3) 0.2695(4) 0.0637(11) Uani 1 1 d . . . . .
H7 H 0.1182 1.1457 0.2920 0.076 Uiso 1 1 calc R U . . .
C8 C 0.2061(4) 1.1909(4) 0.1847(4) 0.0794(14) Uani 1 1 d . . . . .
H8 H 0.1525 1.2562 0.1486 0.095 Uiso 1 1 calc R U . . .
C9 C 0.3038(3) 1.1633(3) 0.1521(3) 0.0655(10) Uani 1 1 d . . . . .
H9 H 0.3163 1.2111 0.0951 0.079 Uiso 1 1 calc R U . . .
O2 O 0.40707(18) 0.04622(17) 0.78301(17) 0.0463(5) Uani 1 1 d . . . . .
H2 H 0.4042 0.0421 0.7312 0.069 Uiso 1 1 calc R U . . .
C10 C 0.3711(3) -0.0440(3) 0.9892(3) 0.0587(9) Uani 1 1 d . . . . .
H10R H 0.3149 0.0130 0.9448 0.088 Uiso 1 1 calc R U . . .
H10S H 0.3645 -0.0287 1.0464 0.088 Uiso 1 1 calc R U . . .
H10T H 0.3692 -0.1130 1.0051 0.088 Uiso 1 1 calc R U . . .
C11 C 0.4724(3) -0.0491(2) 0.9439(2) 0.0464(7) Uani 1 1 d . . . . .
H11N H 0.5286 -0.1130 0.9856 0.056 Uiso 1 1 calc R U . . .
H11O H 0.4792 0.0153 0.9391 0.056 Uiso 1 1 calc R U . . .
C12 C 0.4838(2) -0.0551(2) 0.8445(2) 0.0410(7) Uani 1 1 d . . . . .
H12 H 0.4690 -0.1151 0.8479 0.049 Uiso 1 1 calc R U . . .
C13 C 0.5924(3) -0.0777(2) 0.8113(2) 0.0418(7) Uani 1 1 d . . . . .
C14 C 0.6162(3) 0.0037(3) 0.7427(3) 0.0467(8) Uani 1 1 d . . . . .
H14 H 0.5635 0.0735 0.7139 0.056 Uiso 1 1 calc R U . . .
C15 C 0.7186(3) -0.0181(3) 0.7164(3) 0.0564(10) Uani 1 1 d . . . . .
H15 H 0.7338 0.0369 0.6699 0.068 Uiso 1 1 calc R U . . .
C16 C 0.7967(3) -0.1207(3) 0.7592(3) 0.0609(11) Uani 1 1 d . . . . .
H16 H 0.8649 -0.1351 0.7421 0.073 Uiso 1 1 calc R U . . .
C17 C 0.7742(3) -0.2018(3) 0.8271(3) 0.0616(11) Uani 1 1 d . . . . .
H17 H 0.8273 -0.2712 0.8560 0.074 Uiso 1 1 calc R U . . .
C18 C 0.6729(3) -0.1812(3) 0.8531(3) 0.0525(8) Uani 1 1 d . . . . .
H18 H 0.6585 -0.2371 0.8989 0.063 Uiso 1 1 calc R U . . .
O3 O 0.36205(15) 0.42131(14) 0.49967(13) 0.0263(4) Uani 1 1 d . . . . .
O4 O 0.38439(15) 0.06449(14) 0.58653(14) 0.0290(4) Uani 1 1 d . . . . .
O5 O 0.52758(13) 0.49924(14) 0.13459(14) 0.0240(4) Uani 1 1 d . . . . .
O6 O 0.73426(15) 0.67490(16) 0.12340(17) 0.0341(5) Uani 1 1 d . . . . .
O7 O -0.03163(15) 0.71860(16) 0.34457(17) 0.0331(5) Uani 1 1 d . . . . .
O8 O -0.13597(16) 1.04034(18) 0.41013(19) 0.0410(5) Uani 1 1 d . . . . .
O9 O 0.13134(16) 0.83566(14) -0.02461(14) 0.0299(4) Uani 1 1 d . . . . .
O10 O 0.04236(17) 0.68965(17) -0.20807(15) 0.0351(5) Uani 1 1 d . . . . .
C19 C 0.27573(18) 0.50284(18) 0.31253(18) 0.0184(5) Uani 1 1 d . . . . .
C20 C 0.37532(18) 0.51990(18) 0.28757(18) 0.0182(5) Uani 1 1 d . . . . .
H20A H 0.4050 0.5115 0.3450 0.022 Uiso 1 1 calc R U . . .
H20B H 0.4256 0.4647 0.2634 0.022 Uiso 1 1 calc R U . . .
C21 C 0.35150(17) 0.63493(18) 0.21141(18) 0.0177(5) Uani 1 1 d . . . . .
C22 C 0.27069(17) 0.71977(18) 0.25272(18) 0.0189(5) Uani 1 1 d . . . . .
H22A H 0.2551 0.7930 0.2061 0.023 Uiso 1 1 calc R U . . .
H22B H 0.3000 0.7121 0.3101 0.023 Uiso 1 1 calc R U . . .
C23 C 0.16892(18) 0.70596(19) 0.27792(19) 0.0194(5) Uani 1 1 d . . . . .
C24 C 0.12354(18) 0.72010(18) 0.18533(18) 0.0197(5) Uani 1 1 d . . . . .
H24A H 0.1063 0.7938 0.1389 0.024 Uiso 1 1 calc R U . . .
H24B H 0.0604 0.7103 0.1995 0.024 Uiso 1 1 calc R U . . .
C25 C 0.20178(18) 0.63601(18) 0.14232(18) 0.0182(5) Uani 1 1 d . . . . .
C26 C 0.30250(17) 0.65119(18) 0.12017(18) 0.0179(5) Uani 1 1 d . . . . .
H26A H 0.3513 0.5987 0.0925 0.021 Uiso 1 1 calc R U . . .
H26B H 0.2873 0.7243 0.0734 0.021 Uiso 1 1 calc R U . . .
C27 C 0.19591(18) 0.58883(19) 0.35285(18) 0.0203(5) Uani 1 1 d . . . . .
H27A H 0.2241 0.5804 0.4111 0.024 Uiso 1 1 calc R U . . .
H27B H 0.1336 0.5775 0.3687 0.024 Uiso 1 1 calc R U . . .
C28 C 0.22907(18) 0.52054(18) 0.21899(18) 0.0192(5) Uani 1 1 d . . . . .
H28A H 0.2782 0.4665 0.1931 0.023 Uiso 1 1 calc R U . . .
H28B H 0.1669 0.5088 0.2336 0.023 Uiso 1 1 calc R U . . .
C29 C 0.30276(18) 0.38554(19) 0.38543(18) 0.0188(5) Uani 1 1 d . . . . .
C30 C 0.34807(19) 0.34714(19) 0.47695(19) 0.0210(5) Uani 1 1 d . . . . .
C31 C 0.37530(19) 0.2399(2) 0.54116(19) 0.0230(5) Uani 1 1 d . . . . .
H31 H 0.4057 0.2166 0.6006 0.028 Uiso 1 1 calc R U . . .
C32 C 0.35713(19) 0.16742(19) 0.5165(2) 0.0227(5) Uani 1 1 d . . . . .
C33 C 0.3133(2) 0.2010(2) 0.4283(2) 0.0245(5) Uani 1 1 d . . . . .
H33 H 0.3008 0.1532 0.4114 0.029 Uiso 1 1 calc R U . . .
C34 C 0.28794(18) 0.30878(19) 0.36439(19) 0.0215(5) Uani 1 1 d . . . . .
H34 H 0.2595 0.3305 0.3044 0.026 Uiso 1 1 calc R U . . .
C35 C 0.45220(18) 0.65024(19) 0.18681(18) 0.0190(5) Uani 1 1 d . . . . .
C36 C 0.53839(19) 0.57922(19) 0.14992(19) 0.0208(5) Uani 1 1 d . . . . .
C37 C 0.6296(2) 0.5913(2) 0.1301(2) 0.0251(5) Uani 1 1 d . . . . .
H37 H 0.6847 0.5438 0.1060 0.030 Uiso 1 1 calc R U . . .
C38 C 0.6398(2) 0.6731(2) 0.14547(19) 0.0245(5) Uani 1 1 d . . . . .
C39 C 0.5577(2) 0.74426(19) 0.18095(19) 0.0230(5) Uani 1 1 d . . . . .
H39 H 0.5632 0.7998 0.1914 0.028 Uiso 1 1 calc R U . . .
C40 C 0.46601(18) 0.73061(19) 0.20077(18) 0.0204(5) Uani 1 1 d . . . . .
H40 H 0.4113 0.7786 0.2247 0.024 Uiso 1 1 calc R U . . .
C41 C 0.08945(18) 0.7936(2) 0.31641(19) 0.0215(5) Uani 1 1 d . . . . .
C42 C -0.0097(2) 0.7979(2) 0.3477(2) 0.0270(6) Uani 1 1 d . . . . .
C43 C -0.0819(2) 0.8816(2) 0.3772(2) 0.0323(6) Uani 1 1 d . . . . .
H43 H -0.1468 0.8835 0.3957 0.039 Uiso 1 1 calc R U . . .
C44 C -0.0587(2) 0.9623(2) 0.3797(2) 0.0303(6) Uani 1 1 d . . . . .
C45 C 0.0377(2) 0.9595(2) 0.3517(2) 0.0285(6) Uani 1 1 d . . . . .
H45 H 0.0549 1.0125 0.3533 0.034 Uiso 1 1 calc R U . . .
C46 C 0.1086(2) 0.8757(2) 0.3211(2) 0.0247(5) Uani 1 1 d . . . . .
H46 H 0.1730 0.8749 0.3027 0.030 Uiso 1 1 calc R U . . .
C47 C 0.15617(17) 0.64965(19) 0.05029(18) 0.0200(5) Uani 1 1 d . . . . .
C48 C 0.12276(19) 0.7492(2) -0.0312(2) 0.0226(5) Uani 1 1 d . . . . .
C49 C 0.0843(2) 0.7582(2) -0.1135(2) 0.0269(6) Uani 1 1 d . . . . .
H49 H 0.0615 0.8248 -0.1651 0.032 Uiso 1 1 calc R U . . .
C50 C 0.0791(2) 0.6692(2) -0.1206(2) 0.0264(6) Uani 1 1 d . . . . .
C51 C 0.1096(2) 0.5709(2) -0.0434(2) 0.0256(5) Uani 1 1 d . . . . .
H51 H 0.1054 0.5110 -0.0465 0.031 Uiso 1 1 calc R U . . .
C52 C 0.14734(18) 0.56409(19) 0.03997(19) 0.0218(5) Uani 1 1 d . . . . .
H52 H 0.1679 0.4978 0.0919 0.026 Uiso 1 1 calc R U . . .
C53 C 0.4002(2) 0.3915(2) 0.5929(2) 0.0286(6) Uani 1 1 d . . . . .
H53A H 0.4728 0.3399 0.6010 0.034 Uiso 1 1 calc R U . . .
H53B H 0.3618 0.3578 0.6418 0.034 Uiso 1 1 calc R U . . .
C54 C 0.3863(3) 0.4956(3) 0.6013(2) 0.0416(8) Uani 1 1 d . . . . .
H54A H 0.4239 0.5286 0.5520 0.062 Uiso 1 1 calc R U . . .
H54B H 0.4121 0.4790 0.6631 0.062 Uiso 1 1 calc R U . . .
H54C H 0.3141 0.5455 0.5941 0.062 Uiso 1 1 calc R U . . .
C55 C 0.3800(2) -0.0177(2) 0.5603(2) 0.0288(6) Uani 1 1 d . . . . .
H55A H 0.4248 -0.0281 0.5073 0.035 Uiso 1 1 calc R U . . .
H55B H 0.3098 0.0046 0.5411 0.035 Uiso 1 1 calc R U . . .
C56 C 0.4156(3) -0.1225(2) 0.6479(3) 0.0406(8) Uani 1 1 d . . . . .
H56A H 0.4206 -0.1813 0.6316 0.061 Uiso 1 1 calc R U . . .
H56B H 0.3667 -0.1133 0.6977 0.061 Uiso 1 1 calc R U . . .
H56C H 0.4823 -0.1395 0.6701 0.061 Uiso 1 1 calc R U . . .
C57 C 0.6192(2) 0.4098(2) 0.1230(2) 0.0280(6) Uani 1 1 d . . . . .
H57A H 0.6680 0.3769 0.1762 0.034 Uiso 1 1 calc R U . . .
H57B H 0.6521 0.4353 0.0639 0.034 Uiso 1 1 calc R U . . .
C58 C 0.5864(3) 0.3282(2) 0.1204(2) 0.0352(6) Uani 1 1 d . . . . .
H58A H 0.5426 0.3599 0.0646 0.053 Uiso 1 1 calc R U . . .
H58B H 0.5491 0.3080 0.1770 0.053 Uiso 1 1 calc R U . . .
H58C H 0.6465 0.2641 0.1179 0.053 Uiso 1 1 calc R U . . .
C59 C 0.7468(2) 0.7653(2) 0.1233(3) 0.0370(7) Uani 1 1 d . . . . .
H59A H 0.7388 0.7671 0.1874 0.044 Uiso 1 1 calc R U . . .
H59B H 0.6954 0.8336 0.0806 0.044 Uiso 1 1 calc R U . . .
C60 C 0.8547(3) 0.7502(3) 0.0893(3) 0.0485(9) Uani 1 1 d . . . . .
H60A H 0.8631 0.7441 0.0275 0.073 Uiso 1 1 calc R U . . .
H60B H 0.9049 0.6847 0.1343 0.073 Uiso 1 1 calc R U . . .
H60C H 0.8646 0.8122 0.0845 0.073 Uiso 1 1 calc R U . . .
C61 C -0.1240(2) 0.7105(3) 0.3869(3) 0.0370(7) Uani 1 1 d . . . . .
H61A H -0.1846 0.7724 0.3497 0.044 Uiso 1 1 calc R U . . .
H61B H -0.1288 0.7093 0.4519 0.044 Uiso 1 1 calc R U . . .
C62 C -0.1170(3) 0.6051(3) 0.3874(3) 0.0444(8) Uani 1 1 d . . . . .
H62A H -0.1152 0.6086 0.3226 0.067 Uiso 1 1 calc R U . . .
H62B H -0.1763 0.5944 0.4179 0.067 Uiso 1 1 calc R U . . .
H62C H -0.0551 0.5449 0.4220 0.067 Uiso 1 1 calc R U . . .
C63 C -0.1167(2) 1.1272(2) 0.4098(2) 0.0354(7) Uani 1 1 d . . . . .
H63A H -0.0997 1.1654 0.3459 0.043 Uiso 1 1 calc R U . . .
H63B H -0.0590 1.0982 0.4533 0.043 Uiso 1 1 calc R U . . .
C64 C -0.2138(3) 1.2052(3) 0.4416(3) 0.0546(10) Uani 1 1 d . . . . .
H64A H -0.2667 1.2442 0.3919 0.082 Uiso 1 1 calc R U . . .
H64B H -0.1989 1.2564 0.4539 0.082 Uiso 1 1 calc R U . . .
H64C H -0.2374 1.1643 0.4990 0.082 Uiso 1 1 calc R U . . .
C65 C 0.1035(3) 0.9346(2) -0.1072(2) 0.0370(7) Uani 1 1 d . . . . .
H65A H 0.0308 0.9651 -0.1242 0.044 Uiso 1 1 calc R U . . .
H65B H 0.1440 0.9195 -0.1611 0.044 Uiso 1 1 calc R U . . .
C66 C 0.1230(4) 1.0125(3) -0.0857(4) 0.0669(13) Uani 1 1 d . . . . .
H66A H 0.1067 1.0785 -0.1416 0.100 Uiso 1 1 calc R U . . .
H66B H 0.1947 0.9811 -0.0673 0.100 Uiso 1 1 calc R U . . .
H66C H 0.0805 1.0294 -0.0341 0.100 Uiso 1 1 calc R U . . .
C67 C 0.0375(2) 0.6023(2) -0.2238(2) 0.0373(7) Uani 1 1 d . . . . .
H67A H -0.0077 0.5757 -0.1783 0.045 Uiso 1 1 calc R U . . .
H67B H 0.1059 0.5419 -0.2162 0.045 Uiso 1 1 calc R U . . .
C68 C -0.0045(3) 0.6486(3) -0.3247(3) 0.0512(9) Uani 1 1 d . . . . .
H68A H 0.0445 0.6674 -0.3692 0.077 Uiso 1 1 calc R U . . .
H68B H -0.0686 0.7132 -0.3331 0.077 Uiso 1 1 calc R U . . .
H68C H -0.0162 0.5950 -0.3362 0.077 Uiso 1 1 calc R U . . .
O11 O 0.48127(13) 0.50993(14) 0.87578(14) 0.0242(4) Uani 1 1 d . . . . .
O12 O 0.26785(14) 0.34150(16) 0.88309(17) 0.0334(5) Uani 1 1 d . . . . .
O13 O 0.88084(16) 0.17001(14) 1.03135(14) 0.0293(4) Uani 1 1 d . . . . .
O14 O 0.95236(18) 0.32207(18) 1.22039(16) 0.0393(5) Uani 1 1 d . . . . .
O15 O 1.03357(15) 0.28957(17) 0.65850(18) 0.0368(5) Uani 1 1 d . . . . .
O16 O 1.13376(17) -0.03234(18) 0.5931(2) 0.0448(6) Uani 1 1 d . . . . .
O17 O 0.64321(15) 0.58505(14) 0.51081(13) 0.0271(4) Uani 1 1 d . . . . .
O18 O 0.61696(16) 0.94340(15) 0.42519(15) 0.0317(5) Uani 1 1 d . . . . .
C01O C 1.1252(2) 0.2982(3) 0.6140(3) 0.0381(7) Uani 1 1 d . . . . .
H01A H 1.1283 0.3003 0.5489 0.046 Uiso 1 1 calc R U . . .
H01B H 1.1866 0.2363 0.6500 0.046 Uiso 1 1 calc R U . . .
C01U C 1.1173(3) -0.1242(2) 0.6020(3) 0.0380(7) Uani 1 1 d . . . . .
H01C H 1.0602 -0.1006 0.5598 0.046 Uiso 1 1 calc R U . . .
H01D H 1.1006 -0.1583 0.6674 0.046 Uiso 1 1 calc R U . . .
C02A C 1.1180(2) 0.4037(3) 0.6140(3) 0.0396(7) Uani 1 1 d . . . . .
H02A H 1.0565 0.4639 0.5787 0.059 Uiso 1 1 calc R U . . .
H02B H 1.1777 0.4141 0.5843 0.059 Uiso 1 1 calc R U . . .
H02C H 1.1152 0.4002 0.6788 0.059 Uiso 1 1 calc R U . . .
C02F C 1.2151(3) -0.2043(3) 0.5749(3) 0.0557(10) Uani 1 1 d . . . . .
H02D H 1.2305 -0.1701 0.5098 0.083 Uiso 1 1 calc R U . . .
H02E H 1.2062 -0.2673 0.5808 0.083 Uiso 1 1 calc R U . . .
H02F H 1.2712 -0.2269 0.6169 0.083 Uiso 1 1 calc R U . . .
C69 C 0.65568(17) 0.37059(18) 0.80022(17) 0.0169(5) Uani 1 1 d . . . . .
C70 C 0.70595(17) 0.35544(18) 0.89082(18) 0.0180(5) Uani 1 1 d . . . . .
H70A H 0.7209 0.2829 0.9385 0.022 Uiso 1 1 calc R U . . .
H70B H 0.6579 0.4089 0.9178 0.022 Uiso 1 1 calc R U . . .
C71 C 0.80732(17) 0.36976(18) 0.86639(18) 0.0180(5) Uani 1 1 d . . . . .
C72 C 0.77912(17) 0.48554(18) 0.78976(17) 0.0175(5) Uani 1 1 d . . . . .
H72A H 0.8412 0.4973 0.7739 0.021 Uiso 1 1 calc R U . . .
H72B H 0.7309 0.5394 0.8163 0.021 Uiso 1 1 calc R U . . .
C73 C 0.73026(18) 0.50373(18) 0.69718(18) 0.0178(5) Uani 1 1 d . . . . .
C74 C 0.80851(18) 0.41703(19) 0.65630(18) 0.0193(5) Uani 1 1 d . . . . .
H74A H 0.7788 0.4257 0.5988 0.023 Uiso 1 1 calc R U . . .
H74B H 0.8709 0.4282 0.6390 0.023 Uiso 1 1 calc R U . . .
C75 C 0.83642(17) 0.29985(18) 0.73099(19) 0.0182(5) Uani 1 1 d . . . . .
C76 C 0.88381(18) 0.28606(18) 0.82250(19) 0.0193(5) Uani 1 1 d . . . . .
H76A H 0.9017 0.2124 0.8691 0.023 Uiso 1 1 calc R U . . .
H76B H 0.9468 0.2960 0.8069 0.023 Uiso 1 1 calc R U . . .
C77 C 0.63120(17) 0.48632(18) 0.72385(18) 0.0176(5) Uani 1 1 d . . . . .
H77A H 0.6003 0.4951 0.6669 0.021 Uiso 1 1 calc R U . . .
H77B H 0.5816 0.5412 0.7487 0.021 Uiso 1 1 calc R U . . .
C78 C 0.73472(18) 0.28631(19) 0.75845(18) 0.0187(5) Uani 1 1 d . . . . .
H78A H 0.7041 0.2940 0.7019 0.022 Uiso 1 1 calc R U . . .
H78B H 0.7508 0.2131 0.8053 0.022 Uiso 1 1 calc R U . . .
C79 C 0.55460(18) 0.35745(18) 0.82598(17) 0.0177(5) Uani 1 1 d . . . . .
C80 C 0.46831(19) 0.43071(19) 0.86014(18) 0.0199(5) Uani 1 1 d . . . . .
C81 C 0.37504(19) 0.4226(2) 0.8782(2) 0.0241(5) Uani 1 1 d . . . . .
H81 H 0.3195 0.4725 0.8996 0.029 Uiso 1 1 calc R U . . .
C82 C 0.36469(19) 0.3392(2) 0.8641(2) 0.0246(5) Uani 1 1 d . . . . .
C83 C 0.44725(19) 0.26365(19) 0.83414(19) 0.0228(5) Uani 1 1 d . . . . .
H83 H 0.4413 0.2070 0.8262 0.027 Uiso 1 1 calc R U . . .
C84 C 0.54015(19) 0.27419(19) 0.81597(18) 0.0210(5) Uani 1 1 d . . . . .
H84 H 0.5957 0.2227 0.7960 0.025 Uiso 1 1 calc R U . . .
C85 C 0.85257(17) 0.35687(19) 0.95809(18) 0.0192(5) Uani 1 1 d . . . . .
C86 C 0.88491(19) 0.2572(2) 1.0395(2) 0.0236(5) Uani 1 1 d . . . . .
C87 C 0.9180(2) 0.2498(2) 1.1245(2) 0.0283(6) Uani 1 1 d . . . . .
H87 H 0.9380 0.1841 1.1772 0.034 Uiso 1 1 calc R U . . .
C88 C 0.9217(2) 0.3399(2) 1.1316(2) 0.0276(6) Uani 1 1 d . . . . .
C89 C 0.8934(2) 0.4373(2) 1.0533(2) 0.0260(5) Uani 1 1 d . . . . .
H89 H 0.8966 0.4976 1.0566 0.031 Uiso 1 1 calc R U . . .
C90 C 0.85994(18) 0.4428(2) 0.96910(19) 0.0226(5) Uani 1 1 d . . . . .
H90 H 0.8412 0.5086 0.9166 0.027 Uiso 1 1 calc R U . . .
C91 C 0.70207(18) 0.62132(19) 0.62508(18) 0.0202(5) Uani 1 1 d . . . . .
C92 C 0.65647(19) 0.6598(2) 0.53304(19) 0.0217(5) Uani 1 1 d . . . . .
C93 C 0.6279(2) 0.7673(2) 0.4697(2) 0.0242(5) Uani 1 1 d . . . . .
H93 H 0.5969 0.7910 0.4104 0.029 Uiso 1 1 calc R U . . .
C94 C 0.64554(19) 0.8397(2) 0.4946(2) 0.0247(5) Uani 1 1 d . . . . .
C95 C 0.6901(2) 0.8057(2) 0.5835(2) 0.0261(6) Uani 1 1 d . . . . .
H95 H 0.7015 0.8536 0.6012 0.031 Uiso 1 1 calc R U . . .
C96 C 0.71729(19) 0.6969(2) 0.6458(2) 0.0241(5) Uani 1 1 d . . . . .
H96 H 0.7477 0.6741 0.7051 0.029 Uiso 1 1 calc R U . . .
C97 C 0.91354(19) 0.2130(2) 0.69098(19) 0.0218(5) Uani 1 1 d . . . . .
C98 C 1.0114(2) 0.2090(2) 0.6569(2) 0.0292(6) Uani 1 1 d . . . . .
C99 C 1.0813(2) 0.1277(3) 0.6237(3) 0.0375(7) Uani 1 1 d . . . . .
H99 H 1.1443 0.1282 0.6005 0.045 Uiso 1 1 calc R U . . .
C100 C 1.0577(2) 0.0457(2) 0.6248(2) 0.0316(6) Uani 1 1 d . . . . .
C101 C 0.9640(2) 0.0458(2) 0.6573(2) 0.0269(5) Uani 1 1 d . . . . .
H101 H 0.9472 -0.0083 0.6580 0.032 Uiso 1 1 calc R U . . .
C102 C 0.89422(19) 0.1291(2) 0.6896(2) 0.0242(5) Uani 1 1 d . . . . .
H102 H 0.8309 0.1283 0.7114 0.029 Uiso 1 1 calc R U . . .
C103 C 0.3921(2) 0.6002(2) 0.8879(2) 0.0294(6) Uani 1 1 d . . . . .
H10A H 0.3576 0.5752 0.9461 0.035 Uiso 1 1 calc R U . . .
H10B H 0.3436 0.6364 0.8339 0.035 Uiso 1 1 calc R U . . .
C104 C 0.4297(3) 0.6778(2) 0.8942(2) 0.0338(6) Uani 1 1 d . . . . .
H10C H 0.4680 0.6976 0.8383 0.051 Uiso 1 1 calc R U . . .
H10D H 0.4736 0.6426 0.9505 0.051 Uiso 1 1 calc R U . . .
H10E H 0.3713 0.7426 0.8978 0.051 Uiso 1 1 calc R U . . .
C105 C 0.2533(2) 0.2544(3) 0.8782(3) 0.0406(8) Uani 1 1 d . . . . .
H10F H 0.3015 0.1845 0.9221 0.049 Uiso 1 1 calc R U . . .
H10G H 0.2649 0.2536 0.8137 0.049 Uiso 1 1 calc R U . . .
C106 C 0.1434(3) 0.2735(3) 0.9054(3) 0.0503(9) Uani 1 1 d . . . . .
H10H H 0.0966 0.3454 0.8648 0.075 Uiso 1 1 calc R U . . .
H10I H 0.1345 0.2678 0.9711 0.075 Uiso 1 1 calc R U . . .
H10J H 0.1289 0.2195 0.8975 0.075 Uiso 1 1 calc R U . . .
C107 C 0.9053(3) 0.0709(2) 1.1148(2) 0.0371(7) Uani 1 1 d . . . . .
H10K H 0.8564 0.0844 1.1646 0.045 Uiso 1 1 calc R U . . .
H10L H 0.9745 0.0439 1.1398 0.045 Uiso 1 1 calc R U . . .
C108 C 0.8991(3) -0.0114(2) 1.0834(3) 0.0442(8) Uani 1 1 d . . . . .
H10M H 0.9541 -0.0316 1.0408 0.066 Uiso 1 1 calc R U . . .
H10N H 0.8336 0.0202 1.0509 0.066 Uiso 1 1 calc R U . . .
H10O H 0.9055 -0.0755 1.1387 0.066 Uiso 1 1 calc R U . . .
C109 C 0.9635(3) 0.4082(3) 1.2329(3) 0.0477(9) Uani 1 1 d . . . . .
H10P H 0.8973 0.4719 1.2232 0.057 Uiso 1 1 calc R U . . .
H10Q H 1.0116 0.4295 1.1875 0.057 Uiso 1 1 calc R U . . .
C110 C 1.0046(4) 0.3625(4) 1.3349(3) 0.0665(13) Uani 1 1 d . . . . .
H11A H 1.0676 0.2965 1.3447 0.100 Uiso 1 1 calc R U . . .
H11B H 0.9542 0.3465 1.3790 0.100 Uiso 1 1 calc R U . . .
H11C H 1.0182 0.4156 1.3455 0.100 Uiso 1 1 calc R U . . .
C111 C 0.6049(2) 0.6142(2) 0.4175(2) 0.0297(6) Uani 1 1 d . . . . .
H11D H 0.6411 0.6506 0.3685 0.036 Uiso 1 1 calc R U . . .
H11E H 0.5315 0.6633 0.4104 0.036 Uiso 1 1 calc R U . . .
C112 C 0.6234(3) 0.5091(3) 0.4086(2) 0.0422(8) Uani 1 1 d . . . . .
H11F H 0.5982 0.5249 0.3468 0.063 Uiso 1 1 calc R U . . .
H11G H 0.5874 0.4737 0.4579 0.063 Uiso 1 1 calc R U . . .
H11H H 0.6962 0.4616 0.4155 0.063 Uiso 1 1 calc R U . . .
C113 C 0.6230(2) 1.0240(2) 0.4513(2) 0.0320(6) Uani 1 1 d . . . . .
H11I H 0.6935 1.0005 0.4707 0.038 Uiso 1 1 calc R U . . .
H11J H 0.5783 1.0349 0.5044 0.038 Uiso 1 1 calc R U . . .
C114 C 0.5888(3) 1.1286(2) 0.3644(3) 0.0438(8) Uani 1 1 d . . . . .
H11K H 0.6366 1.1182 0.3141 0.066 Uiso 1 1 calc R U . . .
H11L H 0.5869 1.1862 0.3806 0.066 Uiso 1 1 calc R U . . .
H11M H 0.5209 1.1480 0.3431 0.066 Uiso 1 1 calc R U . . .

loop_
_atom_site_aniso_label
_atom_site_aniso_U_11
_atom_site_aniso_U_22
_atom_site_aniso_U_33
_atom_site_aniso_U_23
_atom_site_aniso_U_13
_atom_site_aniso_U_12
O1 0.0560(12) 0.0327(10) 0.0382(12) -0.0102(9) -0.0079(10) -0.0128(9)
C1 0.073(2) 0.0499(19) 0.065(3) -0.0050(17) 0.0041(19) -0.0286(18)
C2 0.0651(19) 0.0383(15) 0.052(2) -0.0121(14) 0.0007(15) -0.0247(14)
C3 0.0565(17) 0.0297(12) 0.0365(16) -0.0088(11) -0.0081(13) -0.0156(12)
C4 0.0513(16) 0.0333(14) 0.0437(17) -0.0160(13) -0.0060(13) -0.0154(12)
C5 0.0500(18) 0.0408(16) 0.061(2) -0.0132(15) -0.0059(16) -0.0216(14)
C6 0.0523(19) 0.058(2) 0.068(3) -0.0176(18) -0.0022(17) -0.0312(17)
C7 0.052(2) 0.051(2) 0.092(3) -0.027(2) 0.001(2) -0.0241(17)
C8 0.056(2) 0.057(2) 0.096(4) -0.017(2) -0.006(2) -0.0069(19)
C9 0.064(2) 0.0443(18) 0.060(2) -0.0072(17) -0.0104(18) -0.0071(16)
O2 0.0562(13) 0.0317(10) 0.0379(12) -0.0052(9) -0.0191(10) -0.0088(9)
C10 0.067(2) 0.0397(15) 0.052(2) 0.0022(14) -0.0118(16) -0.0207(15)
C11 0.0590(17) 0.0343(13) 0.0333(15) -0.0005(11) -0.0137(13) -0.0154(12)
C12 0.0547(16) 0.0232(11) 0.0408(16) -0.0028(11) -0.0178(13) -0.0150(11)
C13 0.0568(17) 0.0296(13) 0.0384(16) -0.0090(11) -0.0163(13) -0.0159(12)
C14 0.0552(18) 0.0288(13) 0.051(2) -0.0074(13) -0.0191(15) -0.0133(13)
C15 0.057(2) 0.0439(17) 0.073(3) -0.0187(17) -0.0099(18) -0.0237(15)
C16 0.056(2) 0.0497(19) 0.079(3) -0.026(2) -0.0158(19) -0.0172(16)
C17 0.058(2) 0.0356(16) 0.074(3) -0.0247(17) -0.0203(19) 0.0037(15)
C18 0.067(2) 0.0307(14) 0.0500(19) -0.0138(13) -0.0124(16) -0.0096(14)
O3 0.0387(10) 0.0221(8) 0.0178(9) -0.0034(7) -0.0058(8) -0.0143(8)
O4 0.0368(10) 0.0189(9) 0.0236(10) -0.0011(8) -0.0017(8) -0.0107(8)
O5 0.0230(8) 0.0229(8) 0.0305(11) -0.0149(8) 0.0054(7) -0.0107(7)
O6 0.0273(9) 0.0312(9) 0.0533(14) -0.0208(9) 0.0092(9) -0.0183(8)
O7 0.0241(9) 0.0361(10) 0.0487(13) -0.0276(10) 0.0142(9) -0.0149(8)
O8 0.0329(11) 0.0364(11) 0.0600(15) -0.0342(11) 0.0154(10) -0.0105(9)
O9 0.0431(10) 0.0177(8) 0.0251(10) -0.0020(8) -0.0140(8) -0.0106(8)
O10 0.0455(11) 0.0341(10) 0.0269(11) -0.0125(8) -0.0130(9) -0.0127(9)
C19 0.0201(11) 0.0162(10) 0.0163(12) -0.0054(9) -0.0019(9) -0.0055(9)
C20 0.0183(10) 0.0171(10) 0.0160(12) -0.0042(9) -0.0007(9) -0.0063(9)
C21 0.0165(10) 0.0180(10) 0.0167(12) -0.0073(9) 0.0012(9) -0.0054(9)
C22 0.0177(10) 0.0173(10) 0.0195(12) -0.0072(9) -0.0010(9) -0.0051(9)
C23 0.0183(11) 0.0195(11) 0.0189(12) -0.0090(9) 0.0011(9) -0.0055(9)
C24 0.0174(10) 0.0179(10) 0.0201(13) -0.0077(9) -0.0013(9) -0.0035(9)
C25 0.0193(10) 0.0163(10) 0.0165(12) -0.0068(9) -0.0013(9) -0.0046(9)
C26 0.0188(10) 0.0182(10) 0.0149(12) -0.0056(9) -0.0003(9) -0.0068(9)
C27 0.0214(11) 0.0203(11) 0.0173(12) -0.0061(9) 0.0012(9) -0.0084(9)
C28 0.0187(10) 0.0171(10) 0.0200(13) -0.0075(10) 0.0004(9) -0.0058(9)
C29 0.0185(10) 0.0192(11) 0.0174(12) -0.0065(9) 0.0029(9) -0.0079(9)
C30 0.0223(11) 0.0205(11) 0.0183(13) -0.0062(10) 0.0019(9) -0.0089(9)
C31 0.0230(11) 0.0214(11) 0.0173(13) -0.0043(10) -0.0018(10) -0.0054(9)
C32 0.0209(11) 0.0159(11) 0.0227(13) -0.0026(10) 0.0023(10) -0.0053(9)
C33 0.0272(12) 0.0205(11) 0.0254(14) -0.0074(10) 0.0002(10) -0.0108(10)
C34 0.0220(11) 0.0211(11) 0.0197(13) -0.0074(10) -0.0001(10) -0.0079(9)
C35 0.0188(10) 0.0184(10) 0.0166(12) -0.0051(9) -0.0005(9) -0.0063(9)
C36 0.0225(11) 0.0196(11) 0.0199(13) -0.0074(10) 0.0009(9) -0.0086(9)
C37 0.0228(12) 0.0257(12) 0.0278(14) -0.0123(11) 0.0053(10) -0.0106(10)
C38 0.0244(12) 0.0249(12) 0.0252(14) -0.0074(10) -0.0001(10) -0.0127(10)
C39 0.0271(12) 0.0171(10) 0.0246(14) -0.0060(10) -0.0017(10) -0.0101(9)
C40 0.0211(11) 0.0176(10) 0.0186(12) -0.0066(9) 0.0003(9) -0.0050(9)
C41 0.0198(11) 0.0203(11) 0.0204(13) -0.0094(10) -0.0008(9) -0.0033(9)
C42 0.0231(12) 0.0277(12) 0.0307(15) -0.0160(11) 0.0041(11) -0.0078(10)
C43 0.0241(12) 0.0329(14) 0.0425(17) -0.0219(13) 0.0082(11) -0.0099(11)
C44 0.0262(12) 0.0287(13) 0.0336(16) -0.0186(12) 0.0045(11) -0.0051(11)
C45 0.0299(13) 0.0274(13) 0.0317(15) -0.0176(12) 0.0017(11) -0.0100(11)
C46 0.0226(11) 0.0258(12) 0.0255(14) -0.0136(11) 0.0003(10) -0.0068(10)
C47 0.0179(10) 0.0210(11) 0.0188(13) -0.0075(10) -0.0018(9) -0.0055(9)
C48 0.0231(11) 0.0181(11) 0.0240(14) -0.0074(10) -0.0031(10) -0.0059(9)
C49 0.0309(13) 0.0219(12) 0.0229(14) -0.0061(11) -0.0073(11) -0.0066(10)
C50 0.0252(12) 0.0290(12) 0.0235(14) -0.0110(11) -0.0053(10) -0.0075(10)
C51 0.0261(12) 0.0259(12) 0.0280(15) -0.0136(11) -0.0021(11) -0.0099(10)
C52 0.0199(11) 0.0189(11) 0.0239(14) -0.0070(10) -0.0018(10) -0.0061(9)
C53 0.0366(14) 0.0243(12) 0.0216(14) -0.0059(11) -0.0084(11) -0.0098(11)
C54 0.061(2) 0.0315(14) 0.0341(18) -0.0112(13) -0.0162(15) -0.0165(14)
C55 0.0323(13) 0.0182(11) 0.0317(16) -0.0073(11) 0.0022(12) -0.0094(10)
C56 0.0488(17) 0.0214(13) 0.0412(19) -0.0010(13) -0.0006(15) -0.0150(13)
C57 0.0279(12) 0.0243(12) 0.0329(16) -0.0159(11) 0.0069(11) -0.0095(10)
C58 0.0436(15) 0.0271(13) 0.0346(16) -0.0141(12) 0.0065(12) -0.0145(12)
C59 0.0315(14) 0.0348(14) 0.057(2) -0.0208(13) 0.0032(13) -0.0213(12)
C60 0.0381(16) 0.0532(18) 0.076(3) -0.0354(18) 0.0172(16) -0.0318(15)
C61 0.0262(13) 0.0401(15) 0.052(2) -0.0281(14) 0.0162(13) -0.0153(12)
C62 0.0396(16) 0.0450(17) 0.062(2) -0.0309(16) 0.0196(16) -0.0250(14)
C63 0.0414(16) 0.0267(13) 0.0362(17) -0.0186(13) 0.0021(13) -0.0074(12)
C64 0.053(2) 0.0372(17) 0.071(3) -0.0369(18) 0.0043(19) -0.0044(15)
C65 0.0478(17) 0.0195(12) 0.0319(17) 0.0023(12) -0.0116(14) -0.0109(12)
C66 0.084(3) 0.0357(17) 0.076(3) 0.0000(18) -0.038(2) -0.0268(18)
C67 0.0389(15) 0.0348(14) 0.0404(19) -0.0224(14) -0.0084(13) -0.0076(12)
C68 0.0522(19) 0.053(2) 0.052(2) -0.0321(18) -0.0185(17) -0.0082(16)
O11 0.0214(8) 0.0245(8) 0.0331(11) -0.0189(8) 0.0073(7) -0.0102(7)
O12 0.0209(8) 0.0352(10) 0.0532(14) -0.0233(9) 0.0101(8) -0.0164(8)
O13 0.0423(10) 0.0190(8) 0.0234(10) -0.0024(7) -0.0121(8) -0.0113(8)
O14 0.0549(13) 0.0391(11) 0.0292(11) -0.0120(9) -0.0157(10) -0.0201(10)
O15 0.0244(9) 0.0394(11) 0.0637(15) -0.0376(11) 0.0210(9) -0.0181(8)
O16 0.0403(12) 0.0364(11) 0.0686(17) -0.0396(12) 0.0195(11) -0.0137(10)
O17 0.0407(10) 0.0227(9) 0.0164(9) -0.0029(7) -0.0077(8) -0.0134(8)
O18 0.0402(11) 0.0176(9) 0.0291(11) -0.0019(8) -0.0020(9) -0.0106(8)
C01O 0.0296(14) 0.0400(15) 0.057(2) -0.0306(15) 0.0220(14) -0.0205(13)
C01U 0.0467(17) 0.0263(13) 0.0390(18) -0.0186(13) 0.0042(14) -0.0096(13)
C02A 0.0330(14) 0.0402(15) 0.056(2) -0.0268(15) 0.0177(14) -0.0218(13)
C02F 0.054(2) 0.0371(17) 0.073(3) -0.0349(18) 0.0113(19) -0.0073(15)
C69 0.0180(10) 0.0155(10) 0.0154(12) -0.0044(9) -0.0002(9) -0.0067(8)
C70 0.0190(10) 0.0177(10) 0.0161(12) -0.0052(9) -0.0001(9) -0.0076(9)
C71 0.0171(10) 0.0175(10) 0.0174(12) -0.0040(9) -0.0024(9) -0.0070(9)
C72 0.0180(10) 0.0174(10) 0.0157(13) -0.0046(9) -0.0008(9) -0.0073(9)
C73 0.0179(10) 0.0173(10) 0.0154(12) -0.0041(9) 0.0016(9) -0.0072(9)
C74 0.0186(10) 0.0201(10) 0.0176(12) -0.0083(10) 0.0027(9) -0.0066(9)
C75 0.0160(10) 0.0176(10) 0.0199(12) -0.0089(9) 0.0013(9) -0.0049(9)
C76 0.0178(10) 0.0176(10) 0.0206(12) -0.0072(9) -0.0023(9) -0.0050(9)
C77 0.0150(10) 0.0165(10) 0.0173(12) -0.0049(9) -0.0011(9) -0.0043(8)
C78 0.0191(10) 0.0192(11) 0.0181(12) -0.0081(9) 0.0007(9) -0.0077(9)
C79 0.0178(10) 0.0176(10) 0.0156(12) -0.0045(9) -0.0009(9) -0.0070(9)
C80 0.0215(11) 0.0204(11) 0.0195(13) -0.0081(9) 0.0026(9) -0.0105(9)
C81 0.0201(11) 0.0242(11) 0.0303(15) -0.0144(11) 0.0055(10) -0.0091(9)
C82 0.0194(11) 0.0256(12) 0.0281(14) -0.0071(10) 0.0035(10) -0.0123(10)
C83 0.0263(12) 0.0215(11) 0.0230(13) -0.0071(10) -0.0013(10) -0.0127(10)
C84 0.0216(11) 0.0192(11) 0.0200(13) -0.0056(9) -0.0010(9) -0.0080(9)
C85 0.0161(10) 0.0207(11) 0.0199(13) -0.0092(10) 0.0004(9) -0.0056(9)
C86 0.0239(12) 0.0225(12) 0.0229(14) -0.0080(10) -0.0053(10) -0.0072(10)
C87 0.0315(13) 0.0265(12) 0.0224(14) -0.0049(11) -0.0082(11) -0.0096(11)
C88 0.0277(12) 0.0340(13) 0.0236(14) -0.0132(12) -0.0061(11) -0.0112(11)
C89 0.0266(12) 0.0263(12) 0.0299(15) -0.0129(11) -0.0025(11) -0.0121(10)
C90 0.0222(11) 0.0235(11) 0.0221(14) -0.0074(10) -0.0011(10) -0.0101(10)
C91 0.0186(10) 0.0177(11) 0.0184(13) -0.0033(10) 0.0006(9) -0.0060(9)
C92 0.0223(11) 0.0201(11) 0.0196(13) -0.0059(10) 0.0009(9) -0.0080(9)
C93 0.0257(12) 0.0209(12) 0.0206(13) -0.0043(10) 0.0006(10) -0.0084(10)
C94 0.0241(12) 0.0183(11) 0.0247(14) -0.0048(10) 0.0037(10) -0.0069(9)
C95 0.0299(12) 0.0195(11) 0.0284(15) -0.0088(11) 0.0027(11) -0.0107(10)
C96 0.0262(12) 0.0215(12) 0.0208(13) -0.0048(11) -0.0009(10) -0.0094(10)
C97 0.0210(11) 0.0223(11) 0.0211(13) -0.0107(10) 0.0011(10) -0.0066(9)
C98 0.0267(13) 0.0286(13) 0.0397(17) -0.0220(12) 0.0066(12) -0.0117(11)
C99 0.0268(13) 0.0404(15) 0.056(2) -0.0339(15) 0.0176(13) -0.0147(12)
C100 0.0315(14) 0.0290(13) 0.0361(16) -0.0225(12) 0.0061(12) -0.0072(11)
C101 0.0319(13) 0.0237(12) 0.0278(15) -0.0145(11) 0.0006(11) -0.0101(10)
C102 0.0233(12) 0.0242(11) 0.0255(14) -0.0113(10) 0.0014(10) -0.0090(10)
C103 0.0268(12) 0.0274(13) 0.0333(16) -0.0179(12) 0.0054(11) -0.0068(10)
C104 0.0494(16) 0.0249(12) 0.0317(16) -0.0142(11) 0.0104(12) -0.0194(12)
C105 0.0301(14) 0.0332(14) 0.068(2) -0.0243(14) 0.0061(14) -0.0184(12)
C106 0.0356(15) 0.0456(17) 0.081(3) -0.0231(17) 0.0062(15) -0.0281(14)
C107 0.0486(17) 0.0225(13) 0.0303(16) -0.0002(12) -0.0152(13) -0.0103(12)
C108 0.0524(17) 0.0232(13) 0.051(2) -0.0061(12) -0.0150(14) -0.0132(12)
C109 0.060(2) 0.0462(18) 0.046(2) -0.0231(16) -0.0173(17) -0.0197(16)
C110 0.086(3) 0.059(2) 0.059(3) -0.034(2) -0.033(2) -0.014(2)
C111 0.0372(14) 0.0279(13) 0.0192(14) -0.0034(11) -0.0090(11) -0.0117(12)
C112 0.065(2) 0.0320(15) 0.0283(17) -0.0075(13) -0.0147(15) -0.0186(15)
C113 0.0294(13) 0.0208(12) 0.0397(18) -0.0080(12) 0.0061(12) -0.0100(11)
C114 0.0468(17) 0.0234(13) 0.049(2) -0.0038(14) 0.0012(15) -0.0134(13)

loop_
_atom_type_symbol
_atom_type_description
_atom_type_scat_dispersion_real
_atom_type_scat_dispersion_imag
_atom_type_scat_source
C C 0.0181 0.0091 'International Tables Vol C Tables 4.2.6.8 and 6.1.1.4'
H H 0.0000 0.0000 'International Tables Vol C Tables 4.2.6.8 and 6.1.1.4'
O O 0.0492 0.0322 'International Tables Vol C Tables 4.2.6.8 and 6.1.1.4'

loop_
_geom_angle_atom_site_label_1
_geom_angle_atom_site_label_2
_geom_angle_atom_site_label_3
_geom_angle
_geom_angle_site_symmetry_1
_geom_angle_site_symmetry_3
_geom_angle_publ_flag
C3 O1 H1 109.5 . . ?
C2 C1 H1A 109.5 . . ?
C2 C1 H1B 109.5 . . ?
H1A C1 H1B 109.5 . . ?
C2 C1 H1C 109.5 . . ?
H1A C1 H1C 109.5 . . ?
H1B C1 H1C 109.5 . . ?
C3 C2 C1 111.4(3) . . ?
C3 C2 H2A 109.3 . . ?
C1 C2 H2A 109.3 . . ?
C3 C2 H2B 109.3 . . ?
C1 C2 H2B 109.3 . . ?
H2A C2 H2B 108.0 . . ?
O1 C3 C4 112.1(3) . . ?
O1 C3 C2 111.8(3) . . ?
C4 C3 C2 113.5(3) . . ?
O1 C3 H3 106.3 . . ?
C4 C3 H3 106.3 . . ?
C2 C3 H3 106.3 . . ?
C5 C4 C9 116.9(3) . . ?
C5 C4 C3 121.1(3) . . ?
C9 C4 C3 122.0(3) . . ?
C6 C5 C4 121.4(3) . . ?
C6 C5 H5 119.3 . . ?
C4 C5 H5 119.3 . . ?
C7 C6 C5 119.8(4) . . ?
C7 C6 H6 120.1 . . ?
C5 C6 H6 120.1 . . ?
C8 C7 C6 119.4(4) . . ?
C8 C7 H7 120.3 . . ?
C6 C7 H7 120.3 . . ?
C9 C8 C7 121.1(4) . . ?
C9 C8 H8 119.4 . . ?
C7 C8 H8 119.4 . . ?
C8 C9 C4 121.3(4) . . ?
C8 C9 H9 119.4 . . ?
C4 C9 H9 119.4 . . ?
C12 O2 H2 109.5 . . ?
C11 C10 H10R 109.5 . . ?
C11 C10 H10S 109.5 . . ?
H10R C10 H10S 109.5 . . ?
C11 C10 H10T 109.5 . . ?
H10R C10 H10T 109.5 . . ?
H10S C10 H10T 109.5 . . ?
C10 C11 C12 114.0(3) . . ?
C10 C11 H11N 108.8 . . ?
C12 C11 H11N 108.8 . . ?
C10 C11 H11O 108.8 . . ?
C12 C11 H11O 108.8 . . ?
H11N C11 H11O 107.7 . . ?
O2 C12 C13 113.5(2) . . ?
O2 C12 C11 106.7(2) . . ?
C13 C12 C11 110.4(2) . . ?
O2 C12 H12 108.7 . . ?
C13 C12 H12 108.7 . . ?
C11 C12 H12 108.7 . . ?
C14 C13 C18 118.3(3) . . ?
C14 C13 C12 121.7(3) . . ?
C18 C13 C12 119.9(3) . . ?
C13 C14 C15 120.6(3) . . ?
C13 C14 H14 119.7 . . ?
C15 C14 H14 119.7 . . ?
C16 C15 C14 119.9(4) . . ?
C16 C15 H15 120.1 . . ?
C14 C15 H15 120.1 . . ?
C17 C16 C15 120.0(4) . . ?
C17 C16 H16 120.0 . . ?
C15 C16 H16 120.0 . . ?
C16 C17 C18 120.5(3) . . ?
C16 C17 H17 119.8 . . ?
C18 C17 H17 119.8 . . ?
C17 C18 C13 120.6(3) . . ?
C17 C18 H18 119.7 . . ?
C13 C18 H18 119.7 . . ?
C30 O3 C53 120.05(19) . . ?
C32 O4 C55 117.2(2) . . ?
C36 O5 C57 118.28(18) . . ?
C38 O6 C59 118.5(2) . . ?
C42 O7 C61 119.1(2) . . ?
C44 O8 C63 117.4(2) . . ?
C48 O9 C65 118.2(2) . . ?
C50 O10 C67 118.7(2) . . ?
C29 C19 C20 109.31(18) . . ?
C29 C19 C27 111.1(2) . . ?
C20 C19 C27 110.01(19) . . ?
C29 C19 C28 110.43(18) . . ?
C20 C19 C28 107.9(2) . . ?
C27 C19 C28 108.03(19) . . ?
C21 C20 C19 110.54(18) . . ?
C21 C20 H20A 109.5 . . ?
C19 C20 H20A 109.5 . . ?
C21 C20 H20B 109.5 . . ?
C19 C20 H20B 109.5 . . ?
H20A C20 H20B 108.1 . . ?
C26 C21 C20 110.62(18) . . ?
C26 C21 C35 109.8(2) . . ?
C20 C21 C35 109.81(18) . . ?
C26 C21 C22 107.31(18) . . ?
C20 C21 C22 107.66(19) . . ?
C35 C21 C22 111.55(19) . . ?
C21 C22 C23 112.45(19) . . ?
C21 C22 H22A 109.1 . . ?
C23 C22 H22A 109.1 . . ?
C21 C22 H22B 109.1 . . ?
C23 C22 H22B 109.1 . . ?
H22A C22 H22B 107.8 . . ?
C41 C23 C24 108.77(19) . . ?
C41 C23 C27 111.3(2) . . ?
C24 C23 C27 109.92(19) . . ?
C41 C23 C22 110.93(19) . . ?
C24 C23 C22 107.9(2) . . ?
C27 C23 C22 108.02(18) . . ?
C23 C24 C25 110.73(19) . . ?
C23 C24 H24A 109.5 . . ?
C25 C24 H24A 109.5 . . ?
C23 C24 H24B 109.5 . . ?
C25 C24 H24B 109.5 . . ?
H24A C24 H24B 108.1 . . ?
C47 C25 C28 111.20(18) . . ?
C47 C25 C24 110.70(18) . . ?
C28 C25 C24 107.9(2) . . ?
C47 C25 C26 110.0(2) . . ?
C28 C25 C26 107.46(18) . . ?
C24 C25 C26 109.55(18) . . ?
C21 C26 C25 111.2(2) . . ?
C21 C26 H26A 109.4 . . ?
C25 C26 H26A 109.4 . . ?
C21 C26 H26B 109.4 . . ?
C25 C26 H26B 109.4 . . ?
H26A C26 H26B 108.0 . . ?
C19 C27 C23 110.1(2) . . ?
C19 C27 H27A 109.6 . . ?
C23 C27 H27A 109.6 . . ?
C19 C27 H27B 109.6 . . ?
C23 C27 H27B 109.6 . . ?
H27A C27 H27B 108.1 . . ?
C25 C28 C19 113.04(18) . . ?
C25 C28 H28A 109.0 . . ?
C19 C28 H28A 109.0 . . ?
C25 C28 H28B 109.0 . . ?
C19 C28 H28B 109.0 . . ?
H28A C28 H28B 107.8 . . ?
C34 C29 C30 115.5(2) . . ?
C34 C29 C19 122.4(2) . . ?
C30 C29 C19 122.1(2) . . ?
O3 C30 C31 121.7(2) . . ?
O3 C30 C29 116.5(2) . . ?
C31 C30 C29 121.7(2) . . ?
C30 C31 C32 120.1(2) . . ?
C30 C31 H31 119.9 . . ?
C32 C31 H31 119.9 . . ?
C33 C32 O4 124.6(2) . . ?
C33 C32 C31 120.3(2) . . ?
O4 C32 C31 115.1(2) . . ?
C32 C33 C34 118.6(2) . . ?
C32 C33 H33 120.7 . . ?
C34 C33 H33 120.7 . . ?
C29 C34 C33 123.8(2) . . ?
C29 C34 H34 118.1 . . ?
C33 C34 H34 118.1 . . ?
C40 C35 C36 115.7(2) . . ?
C40 C35 C21 123.1(2) . . ?
C36 C35 C21 121.2(2) . . ?
O5 C36 C37 121.3(2) . . ?
O5 C36 C35 117.5(2) . . ?
C37 C36 C35 121.2(2) . . ?
C36 C37 C38 121.0(2) . . ?
C36 C37 H37 119.5 . . ?
C38 C37 H37 119.5 . . ?
O6 C38 C39 125.7(2) . . ?
O6 C38 C37 114.7(2) . . ?
C39 C38 C37 119.7(2) . . ?
C38 C39 C40 118.5(2) . . ?
C38 C39 H39 120.7 . . ?
C40 C39 H39 120.7 . . ?
C35 C40 C39 123.9(2) . . ?
C35 C40 H40 118.0 . . ?
C39 C40 H40 118.0 . . ?
C46 C41 C42 115.1(2) . . ?
C46 C41 C23 122.2(2) . . ?
C42 C41 C23 122.7(2) . . ?
O7 C42 C43 121.6(2) . . ?
O7 C42 C41 117.0(2) . . ?
C43 C42 C41 121.3(2) . . ?
C44 C43 C42 121.0(3) . . ?
C44 C43 H43 119.5 . . ?
C42 C43 H43 119.5 . . ?
O8 C44 C45 125.1(3) . . ?
O8 C44 C43 115.7(2) . . ?
C45 C44 C43 119.3(3) . . ?
C44 C45 C46 118.9(2) . . ?
C44 C45 H45 120.6 . . ?
C46 C45 H45 120.6 . . ?
C41 C46 C45 124.4(2) . . ?
C41 C46 H46 117.8 . . ?
C45 C46 H46 117.8 . . ?
C52 C47 C48 115.1(2) . . ?
C52 C47 C25 122.1(2) . . ?
C48 C47 C25 122.7(2) . . ?
O9 C48 C49 121.5(2) . . ?
O9 C48 C47 117.1(2) . . ?
C49 C48 C47 121.4(2) . . ?
C48 C49 C50 121.1(2) . . ?
C48 C49 H49 119.4 . . ?
C50 C49 H49 119.4 . . ?
O10 C50 C51 125.7(2) . . ?
O10 C50 C49 114.4(2) . . ?
C51 C50 C49 119.9(2) . . ?
C50 C51 C52 117.9(2) . . ?
C50 C51 H51 121.0 . . ?
C52 C51 H51 121.0 . . ?
C47 C52 C51 124.5(2) . . ?
C47 C52 H52 117.7 . . ?
C51 C52 H52 117.7 . . ?
O3 C53 C54 106.8(2) . . ?
O3 C53 H53A 110.4 . . ?
C54 C53 H53A 110.4 . . ?
O3 C53 H53B 110.4 . . ?
C54 C53 H53B 110.4 . . ?
H53A C53 H53B 108.6 . . ?
C53 C54 H54A 109.5 . . ?
C53 C54 H54B 109.5 . . ?
H54A C54 H54B 109.5 . . ?
C53 C54 H54C 109.5 . . ?
H54A C54 H54C 109.5 . . ?
H54B C54 H54C 109.5 . . ?
O4 C55 C56 106.9(2) . . ?
O4 C55 H55A 110.3 . . ?
C56 C55 H55A 110.3 . . ?
O4 C55 H55B 110.3 . . ?
C56 C55 H55B 110.3 . . ?
H55A C55 H55B 108.6 . . ?
C55 C56 H56A 109.5 . . ?
C55 C56 H56B 109.5 . . ?
H56A C56 H56B 109.5 . . ?
C55 C56 H56C 109.5 . . ?
H56A C56 H56C 109.5 . . ?
H56B C56 H56C 109.5 . . ?
O5 C57 C58 107.0(2) . . ?
O5 C57 H57A 110.3 . . ?
C58 C57 H57A 110.3 . . ?
O5 C57 H57B 110.3 . . ?
C58 C57 H57B 110.3 . . ?
H57A C57 H57B 108.6 . . ?
C57 C58 H58A 109.5 . . ?
C57 C58 H58B 109.5 . . ?
H58A C58 H58B 109.5 . . ?
C57 C58 H58C 109.5 . . ?
H58A C58 H58C 109.5 . . ?
H58B C58 H58C 109.5 . . ?
O6 C59 C60 107.1(3) . . ?
O6 C59 H59A 110.3 . . ?
C60 C59 H59A 110.3 . . ?
O6 C59 H59B 110.3 . . ?
C60 C59 H59B 110.3 . . ?
H59A C59 H59B 108.6 . . ?
C59 C60 H60A 109.5 . . ?
C59 C60 H60B 109.5 . . ?
H60A C60 H60B 109.5 . . ?
C59 C60 H60C 109.5 . . ?
H60A C60 H60C 109.5 . . ?
H60B C60 H60C 109.5 . . ?
O7 C61 C62 106.4(2) . . ?
O7 C61 H61A 110.4 . . ?
C62 C61 H61A 110.4 . . ?
O7 C61 H61B 110.4 . . ?
C62 C61 H61B 110.4 . . ?
H61A C61 H61B 108.6 . . ?
C61 C62 H62A 109.5 . . ?
C61 C62 H62B 109.5 . . ?
H62A C62 H62B 109.5 . . ?
C61 C62 H62C 109.5 . . ?
H62A C62 H62C 109.5 . . ?
H62B C62 H62C 109.5 . . ?
O8 C63 C64 107.9(3) . . ?
O8 C63 H63A 110.1 . . ?
C64 C63 H63A 110.1 . . ?
O8 C63 H63B 110.1 . . ?
C64 C63 H63B 110.1 . . ?
H63A C63 H63B 108.4 . . ?
C63 C64 H64A 109.5 . . ?
C63 C64 H64B 109.5 . . ?
H64A C64 H64B 109.5 . . ?
C63 C64 H64C 109.5 . . ?
H64A C64 H64C 109.5 . . ?
H64B C64 H64C 109.5 . . ?
O9 C65 C66 108.9(3) . . ?
O9 C65 H65A 109.9 . . ?
C66 C65 H65A 109.9 . . ?
O9 C65 H65B 109.9 . . ?
C66 C65 H65B 109.9 . . ?
H65A C65 H65B 108.3 . . ?
C65 C66 H66A 109.5 . . ?
C65 C66 H66B 109.5 . . ?
H66A C66 H66B 109.5 . . ?
C65 C66 H66C 109.5 . . ?
H66A C66 H66C 109.5 . . ?
H66B C66 H66C 109.5 . . ?
O10 C67 C68 106.5(3) . . ?
O10 C67 H67A 110.4 . . ?
C68 C67 H67A 110.4 . . ?
O10 C67 H67B 110.4 . . ?
C68 C67 H67B 110.4 . . ?
H67A C67 H67B 108.6 . . ?
C67 C68 H68A 109.5 . . ?
C67 C68 H68B 109.5 . . ?
H68A C68 H68B 109.5 . . ?
C67 C68 H68C 109.5 . . ?
H68A C68 H68C 109.5 . . ?
H68B C68 H68C 109.5 . . ?
C80 O11 C103 118.94(19) . . ?
C82 O12 C105 117.6(2) . . ?
C86 O13 C107 118.7(2) . . ?
C88 O14 C109 118.2(2) . . ?
C98 O15 C01O 119.1(2) . . ?
C100 O16 C01U 117.5(2) . . ?
C92 O17 C111 120.06(19) . . ?
C94 O18 C113 117.2(2) . . ?
O15 C01O C02A 105.8(2) . . ?
O15 C01O H01A 110.6 . . ?
C02A C01O H01A 110.6 . . ?
O15 C01O H01B 110.6 . . ?
C02A C01O H01B 110.6 . . ?
H01A C01O H01B 108.7 . . ?
O16 C01U C02F 107.8(3) . . ?
O16 C01U H01C 110.1 . . ?
C02F C01U H01C 110.1 . . ?
O16 C01U H01D 110.1 . . ?
C02F C01U H01D 110.1 . . ?
H01C C01U H01D 108.5 . . ?
C01O C02A H02A 109.5 . . ?
C01O C02A H02B 109.5 . . ?
H02A C02A H02B 109.5 . . ?
C01O C02A H02C 109.5 . . ?
H02A C02A H02C 109.5 . . ?
H02B C02A H02C 109.5 . . ?
C01U C02F H02D 109.5 . . ?
C01U C02F H02E 109.5 . . ?
H02D C02F H02E 109.5 . . ?
C01U C02F H02F 109.5 . . ?
H02D C02F H02F 109.5 . . ?
H02E C02F H02F 109.5 . . ?
C78 C69 C79 112.30(19) . . ?
C78 C69 C70 107.91(18) . . ?
C79 C69 C70 109.85(19) . . ?
C78 C69 C77 107.83(19) . . ?
C79 C69 C77 109.06(18) . . ?
C70 C69 C77 109.86(18) . . ?
C69 C70 C71 110.8(2) . . ?
C69 C70 H70A 109.5 . . ?
C71 C70 H70A 109.5 . . ?
C69 C70 H70B 109.5 . . ?
C71 C70 H70B 109.5 . . ?
H70A C70 H70B 108.1 . . ?
C85 C71 C76 111.91(18) . . ?
C85 C71 C72 111.03(18) . . ?
C76 C71 C72 107.9(2) . . ?
C85 C71 C70 108.7(2) . . ?
C76 C71 C70 109.98(18) . . ?
C72 C71 C70 107.17(17) . . ?
C71 C72 C73 113.02(18) . . ?
C71 C72 H72A 109.0 . . ?
C73 C72 H72A 109.0 . . ?
C71 C72 H72B 109.0 . . ?
C73 C72 H72B 109.0 . . ?
H72A C72 H72B 107.8 . . ?
C91 C73 C77 109.24(18) . . ?
C91 C73 C72 110.15(18) . . ?
C77 C73 C72 108.07(19) . . ?
C91 C73 C74 112.0(2) . . ?
C77 C73 C74 109.35(18) . . ?
C72 C73 C74 107.97(19) . . ?
C75 C74 C73 110.68(19) . . ?
C75 C74 H74A 109.5 . . ?
C73 C74 H74A 109.5 . . ?
C75 C74 H74B 109.5 . . ?
C73 C74 H74B 109.5 . . ?
H74A C74 H74B 108.1 . . ?
C97 C75 C76 109.53(19) . . ?
C97 C75 C74 111.2(2) . . ?
C76 C75 C74 109.53(18) . . ?
C97 C75 C78 110.84(19) . . ?
C76 C75 C78 107.8(2) . . ?
C74 C75 C78 107.89(18) . . ?
C71 C76 C75 111.02(18) . . ?
C71 C76 H76A 109.4 . . ?
C75 C76 H76A 109.4 . . ?
C71 C76 H76B 109.4 . . ?
C75 C76 H76B 109.4 . . ?
H76A C76 H76B 108.0 . . ?
C73 C77 C69 110.79(18) . . ?
C73 C77 H77A 109.5 . . ?
C69 C77 H77A 109.5 . . ?
C73 C77 H77B 109.5 . . ?
C69 C77 H77B 109.5 . . ?
H77A C77 H77B 108.1 . . ?
C69 C78 C75 112.70(18) . . ?
C69 C78 H78A 109.1 . . ?
C75 C78 H78A 109.1 . . ?
C69 C78 H78B 109.1 . . ?
C75 C78 H78B 109.1 . . ?
H78A C78 H78B 107.8 . . ?
C84 C79 C80 115.2(2) . . ?
C84 C79 C69 122.7(2) . . ?
C80 C79 C69 122.0(2) . . ?
O11 C80 C81 121.0(2) . . ?
O11 C80 C79 117.0(2) . . ?
C81 C80 C79 122.0(2) . . ?
C80 C81 C82 119.9(2) . . ?
C80 C81 H81 120.1 . . ?
C82 C81 H81 120.1 . . ?
O12 C82 C83 125.5(2) . . ?
O12 C82 C81 114.0(2) . . ?
C83 C82 C81 120.4(2) . . ?
C82 C83 C84 118.4(2) . . ?
C82 C83 H83 120.8 . . ?
C84 C83 H83 120.8 . . ?
C83 C84 C79 123.9(2) . . ?
C83 C84 H84 118.0 . . ?
C79 C84 H84 118.0 . . ?
C90 C85 C86 115.5(2) . . ?
C90 C85 C71 122.5(2) . . ?
C86 C85 C71 121.9(2) . . ?
O13 C86 C87 121.4(2) . . ?
O13 C86 C85 117.6(2) . . ?
C87 C86 C85 121.0(2) . . ?
C86 C87 C88 120.7(2) . . ?
C86 C87 H87 119.7 . . ?
C88 C87 H87 119.7 . . ?
O14 C88 C89 125.6(2) . . ?
O14 C88 C87 114.4(2) . . ?
C89 C88 C87 120.0(2) . . ?
C88 C89 C90 118.2(2) . . ?
C88 C89 H89 120.9 . . ?
C90 C89 H89 120.9 . . ?
C85 C90 C89 124.6(2) . . ?
C85 C90 H90 117.7 . . ?
C89 C90 H90 117.7 . . ?
C96 C91 C92 115.7(2) . . ?
C96 C91 C73 122.5(2) . . ?
C92 C91 C73 121.9(2) . . ?
O17 C92 C93 122.3(2) . . ?
O17 C92 C91 116.2(2) . . ?
C93 C92 C91 121.5(2) . . ?
C92 C93 C94 120.2(2) . . ?
C92 C93 H93 119.9 . . ?
C94 C93 H93 119.9 . . ?
O18 C94 C95 124.4(2) . . ?
O18 C94 C93 115.3(2) . . ?
C95 C94 C93 120.3(2) . . ?
C94 C95 C96 117.9(2) . . ?
C94 C95 H95 121.0 . . ?
C96 C95 H95 121.0 . . ?
C91 C96 C95 124.4(2) . . ?
C91 C96 H96 117.8 . . ?
C95 C96 H96 117.8 . . ?
C102 C97 C98 114.9(2) . . ?
C102 C97 C75 122.3(2) . . ?
C98 C97 C75 122.7(2) . . ?
O15 C98 C99 121.7(2) . . ?
O15 C98 C97 116.5(2) . . ?
C99 C98 C97 121.8(2) . . ?
C98 C99 C100 120.5(3) . . ?
C98 C99 H99 119.8 . . ?
C100 C99 H99 119.8 . . ?
C101 C100 O16 124.6(3) . . ?
C101 C100 C99 119.9(3) . . ?
O16 C100 C99 115.5(3) . . ?
C100 C101 C102 118.7(2) . . ?
C100 C101 H101 120.6 . . ?
C102 C101 H101 120.6 . . ?
C97 C102 C101 124.1(2) . . ?
C97 C102 H102 117.9 . . ?
C101 C102 H102 117.9 . . ?
O11 C103 C104 106.7(2) . . ?
O11 C103 H10A 110.4 . . ?
C104 C103 H10A 110.4 . . ?
O11 C103 H10B 110.4 . . ?
C104 C103 H10B 110.4 . . ?
H10A C103 H10B 108.6 . . ?
C103 C104 H10C 109.5 . . ?
C103 C104 H10D 109.5 . . ?
H10C C104 H10D 109.5 . . ?
C103 C104 H10E 109.5 . . ?
H10C C104 H10E 109.5 . . ?
H10D C104 H10E 109.5 . . ?
O12 C105 C106 107.2(3) . . ?
O12 C105 H10F 110.3 . . ?
C106 C105 H10F 110.3 . . ?
O12 C105 H10G 110.3 . . ?
C106 C105 H10G 110.3 . . ?
H10F C105 H10G 108.5 . . ?
C105 C106 H10H 109.5 . . ?
C105 C106 H10I 109.5 . . ?
H10H C106 H10I 109.5 . . ?
C105 C106 H10J 109.5 . . ?
H10H C106 H10J 109.5 . . ?
H10I C106 H10J 109.5 . . ?
O13 C107 C108 106.8(2) . . ?
O13 C107 H10K 110.4 . . ?
C108 C107 H10K 110.4 . . ?
O13 C107 H10L 110.4 . . ?
C108 C107 H10L 110.4 . . ?
H10K C107 H10L 108.6 . . ?
C107 C108 H10M 109.5 . . ?
C107 C108 H10N 109.5 . . ?
H10M C108 H10N 109.5 . . ?
C107 C108 H10O 109.5 . . ?
H10M C108 H10O 109.5 . . ?
H10N C108 H10O 109.5 . . ?
O14 C109 C110 106.2(3) . . ?
O14 C109 H10P 110.5 . . ?
C110 C109 H10P 110.5 . . ?
O14 C109 H10Q 110.5 . . ?
C110 C109 H10Q 110.5 . . ?
H10P C109 H10Q 108.7 . . ?
C109 C110 H11A 109.5 . . ?
C109 C110 H11B 109.5 . . ?
H11A C110 H11B 109.5 . . ?
C109 C110 H11C 109.5 . . ?
H11A C110 H11C 109.5 . . ?
H11B C110 H11C 109.5 . . ?
O17 C111 C112 106.6(2) . . ?
O17 C111 H11D 110.4 . . ?
C112 C111 H11D 110.4 . . ?
O17 C111 H11E 110.4 . . ?
C112 C111 H11E 110.4 . . ?
H11D C111 H11E 108.6 . . ?
C111 C112 H11F 109.5 . . ?
C111 C112 H11G 109.5 . . ?
H11F C112 H11G 109.5 . . ?
C111 C112 H11H 109.5 . . ?
H11F C112 H11H 109.5 . . ?
H11G C112 H11H 109.5 . . ?
O18 C113 C114 107.0(3) . . ?
O18 C113 H11I 110.3 . . ?
C114 C113 H11I 110.3 . . ?
O18 C113 H11J 110.3 . . ?
C114 C113 H11J 110.3 . . ?
H11I C113 H11J 108.6 . . ?
C113 C114 H11K 109.5 . . ?
C113 C114 H11L 109.5 . . ?
H11K C114 H11L 109.5 . . ?
C113 C114 H11M 109.5 . . ?
H11K C114 H11M 109.5 . . ?
H11L C114 H11M 109.5 . . ?

loop_
_geom_bond_atom_site_label_1
_geom_bond_atom_site_label_2
_geom_bond_distance
_geom_bond_site_symmetry_2
_geom_bond_publ_flag
O1 C3 1.429(3) . ?
O1 H1 0.8200 . ?
C1 C2 1.518(5) . ?
C1 H1A 0.9600 . ?
C1 H1B 0.9600 . ?
C1 H1C 0.9600 . ?
C2 C3 1.516(4) . ?
C2 H2A 0.9700 . ?
C2 H2B 0.9700 . ?
C3 C4 1.508(5) . ?
C3 H3 0.9800 . ?
C4 C5 1.388(5) . ?
C4 C9 1.398(5) . ?
C5 C6 1.378(5) . ?
C5 H5 0.9300 . ?
C6 C7 1.376(6) . ?
C6 H6 0.9300 . ?
C7 C8 1.363(7) . ?
C7 H7 0.9300 . ?
C8 C9 1.355(6) . ?
C8 H8 0.9300 . ?
C9 H9 0.9300 . ?
O2 C12 1.431(3) . ?
O2 H2 0.8200 . ?
C10 C11 1.506(5) . ?
C10 H10R 0.9600 . ?
C10 H10S 0.9600 . ?
C10 H10T 0.9600 . ?
C11 C12 1.523(4) . ?
C11 H11N 0.9700 . ?
C11 H11O 0.9700 . ?
C12 C13 1.502(5) . ?
C12 H12 0.9800 . ?
C13 C14 1.386(5) . ?
C13 C18 1.391(4) . ?
C14 C15 1.397(5) . ?
C14 H14 0.9300 . ?
C15 C16 1.373(6) . ?
C15 H15 0.9300 . ?
C16 C17 1.369(6) . ?
C16 H16 0.9300 . ?
C17 C18 1.385(6) . ?
C17 H17 0.9300 . ?
C18 H18 0.9300 . ?
O3 C30 1.367(3) . ?
O3 C53 1.425(3) . ?
O4 C32 1.378(3) . ?
O4 C55 1.442(3) . ?
O5 C36 1.363(3) . ?
O5 C57 1.432(3) . ?
O6 C38 1.368(3) . ?
O6 C59 1.422(3) . ?
O7 C42 1.360(3) . ?
O7 C61 1.429(3) . ?
O8 C44 1.370(3) . ?
O8 C63 1.425(3) . ?
O9 C48 1.375(3) . ?
O9 C65 1.428(3) . ?
O10 C50 1.374(3) . ?
O10 C67 1.428(3) . ?
C19 C29 1.540(3) . ?
C19 C20 1.542(3) . ?
C19 C27 1.542(3) . ?
C19 C28 1.542(3) . ?
C20 C21 1.540(3) . ?
C20 H20A 0.9700 . ?
C20 H20B 0.9700 . ?
C21 C26 1.536(3) . ?
C21 C35 1.545(3) . ?
C21 C22 1.545(3) . ?
C22 C23 1.550(3) . ?
C22 H22A 0.9700 . ?
C22 H22B 0.9700 . ?
C23 C41 1.539(3) . ?
C23 C24 1.541(3) . ?
C23 C27 1.549(3) . ?
C24 C25 1.542(3) . ?
C24 H24A 0.9700 . ?
C24 H24B 0.9700 . ?
C25 C47 1.538(3) . ?
C25 C28 1.540(3) . ?
C25 C26 1.543(3) . ?
C26 H26A 0.9700 . ?
C26 H26B 0.9700 . ?
C27 H27A 0.9700 . ?
C27 H27B 0.9700 . ?
C28 H28A 0.9700 . ?
C28 H28B 0.9700 . ?
C29 C34 1.396(3) . ?
C29 C30 1.414(4) . ?
C30 C31 1.391(3) . ?
C31 C32 1.396(4) . ?
C31 H31 0.9300 . ?
C32 C33 1.374(4) . ?
C33 C34 1.400(3) . ?
C33 H33 0.9300 . ?
C34 H34 0.9300 . ?
C35 C40 1.381(3) . ?
C35 C36 1.424(4) . ?
C36 C37 1.385(3) . ?
C37 C38 1.386(4) . ?
C37 H37 0.9300 . ?
C38 C39 1.385(4) . ?
C39 C40 1.404(3) . ?
C39 H39 0.9300 . ?
C40 H40 0.9300 . ?
C41 C46 1.386(3) . ?
C41 C42 1.424(4) . ?
C42 C43 1.391(4) . ?
C43 C44 1.389(4) . ?
C43 H43 0.9300 . ?
C44 C45 1.383(4) . ?
C45 C46 1.395(4) . ?
C45 H45 0.9300 . ?
C46 H46 0.9300 . ?
C47 C52 1.390(3) . ?
C47 C48 1.422(3) . ?
C48 C49 1.378(4) . ?
C49 C50 1.391(3) . ?
C49 H49 0.9300 . ?
C50 C51 1.381(4) . ?
C51 C52 1.402(4) . ?
C51 H51 0.9300 . ?
C52 H52 0.9300 . ?
C53 C54 1.505(4) . ?
C53 H53A 0.9700 . ?
C53 H53B 0.9700 . ?
C54 H54A 0.9600 . ?
C54 H54B 0.9600 . ?
C54 H54C 0.9600 . ?
C55 C56 1.512(4) . ?
C55 H55A 0.9700 . ?
C55 H55B 0.9700 . ?
C56 H56A 0.9600 . ?
C56 H56B 0.9600 . ?
C56 H56C 0.9600 . ?
C57 C58 1.494(4) . ?
C57 H57A 0.9700 . ?
C57 H57B 0.9700 . ?
C58 H58A 0.9600 . ?
C58 H58B 0.9600 . ?
C58 H58C 0.9600 . ?
C59 C60 1.513(4) . ?
C59 H59A 0.9700 . ?
C59 H59B 0.9700 . ?
C60 H60A 0.9600 . ?
C60 H60B 0.9600 . ?
C60 H60C 0.9600 . ?
C61 C62 1.505(4) . ?
C61 H61A 0.9700 . ?
C61 H61B 0.9700 . ?
C62 H62A 0.9600 . ?
C62 H62B 0.9600 . ?
C62 H62C 0.9600 . ?
C63 C64 1.514(5) . ?
C63 H63A 0.9700 . ?
C63 H63B 0.9700 . ?
C64 H64A 0.9600 . ?
C64 H64B 0.9600 . ?
C64 H64C 0.9600 . ?
C65 C66 1.455(5) . ?
C65 H65A 0.9700 . ?
C65 H65B 0.9700 . ?
C66 H66A 0.9600 . ?
C66 H66B 0.9600 . ?
C66 H66C 0.9600 . ?
C67 C68 1.504(5) . ?
C67 H67A 0.9700 . ?
C67 H67B 0.9700 . ?
C68 H68A 0.9600 . ?
C68 H68B 0.9600 . ?
C68 H68C 0.9600 . ?
O11 C80 1.371(3) . ?
O11 C103 1.425(3) . ?
O12 C82 1.377(3) . ?
O12 C105 1.421(3) . ?
O13 C86 1.364(3) . ?
O13 C107 1.439(3) . ?
O14 C88 1.370(3) . ?
O14 C109 1.433(4) . ?
O15 C98 1.371(3) . ?
O15 C01O 1.431(3) . ?
O16 C100 1.375(3) . ?
O16 C01U 1.429(3) . ?
O17 C92 1.365(3) . ?
O17 C111 1.428(3) . ?
O18 C94 1.379(3) . ?
O18 C113 1.431(3) . ?
C01O C02A 1.506(4) . ?
C01O H01A 0.9700 . ?
C01O H01B 0.9700 . ?
C01U C02F 1.502(5) . ?
C01U H01C 0.9700 . ?
C01U H01D 0.9700 . ?
C02A H02A 0.9600 . ?
C02A H02B 0.9600 . ?
C02A H02C 0.9600 . ?
C02F H02D 0.9600 . ?
C02F H02E 0.9600 . ?
C02F H02F 0.9600 . ?
C69 C78 1.536(3) . ?
C69 C79 1.536(3) . ?
C69 C70 1.544(3) . ?
C69 C77 1.547(3) . ?
C70 C71 1.547(3) . ?
C70 H70A 0.9700 . ?
C70 H70B 0.9700 . ?
C71 C85 1.535(3) . ?
C71 C76 1.539(3) . ?
C71 C72 1.541(3) . ?
C72 C73 1.542(3) . ?
C72 H72A 0.9700 . ?
C72 H72B 0.9700 . ?
C73 C91 1.537(3) . ?
C73 C77 1.538(3) . ?
C73 C74 1.547(3) . ?
C74 C75 1.546(3) . ?
C74 H74A 0.9700 . ?
C74 H74B 0.9700 . ?
C75 C97 1.535(3) . ?
C75 C76 1.543(3) . ?
C75 C78 1.549(3) . ?
C76 H76A 0.9700 . ?
C76 H76B 0.9700 . ?
C77 H77A 0.9700 . ?
C77 H77B 0.9700 . ?
C78 H78A 0.9700 . ?
C78 H78B 0.9700 . ?
C79 C84 1.399(3) . ?
C79 C80 1.419(3) . ?
C80 C81 1.387(3) . ?
C81 C82 1.399(3) . ?
C81 H81 0.9300 . ?
C82 C83 1.378(4) . ?
C83 C84 1.399(3) . ?
C83 H83 0.9300 . ?
C84 H84 0.9300 . ?
C85 C90 1.390(3) . ?
C85 C86 1.422(3) . ?
C86 C87 1.391(4) . ?
C87 C88 1.397(4) . ?
C87 H87 0.9300 . ?
C88 C89 1.382(4) . ?
C89 C90 1.394(4) . ?
C89 H89 0.9300 . ?
C90 H90 0.9300 . ?
C91 C96 1.379(3) . ?
C91 C92 1.423(4) . ?
C92 C93 1.389(3) . ?
C93 C94 1.391(4) . ?
C93 H93 0.9300 . ?
C94 C95 1.388(4) . ?
C95 C96 1.400(3) . ?
C95 H95 0.9300 . ?
C96 H96 0.9300 . ?
C97 C102 1.392(3) . ?
C97 C98 1.416(4) . ?
C98 C99 1.389(4) . ?
C99 C100 1.390(4) . ?
C99 H99 0.9300 . ?
C100 C101 1.371(4) . ?
C101 C102 1.400(4) . ?
C101 H101 0.9300 . ?
C102 H102 0.9300 . ?
C103 C104 1.508(4) . ?
C103 H10A 0.9700 . ?
C103 H10B 0.9700 . ?
C104 H10C 0.9600 . ?
C104 H10D 0.9600 . ?
C104 H10E 0.9600 . ?
C105 C106 1.507(4) . ?
C105 H10F 0.9700 . ?
C105 H10G 0.9700 . ?
C106 H10H 0.9600 . ?
C106 H10I 0.9600 . ?
C106 H10J 0.9600 . ?
C107 C108 1.506(4) . ?
C107 H10K 0.9700 . ?
C107 H10L 0.9700 . ?
C108 H10M 0.9600 . ?
C108 H10N 0.9600 . ?
C108 H10O 0.9600 . ?
C109 C110 1.515(5) . ?
C109 H10P 0.9700 . ?
C109 H10Q 0.9700 . ?
C110 H11A 0.9600 . ?
C110 H11B 0.9600 . ?
C110 H11C 0.9600 . ?
C111 C112 1.503(4) . ?
C111 H11D 0.9700 . ?
C111 H11E 0.9700 . ?
C112 H11F 0.9600 . ?
C112 H11G 0.9600 . ?
C112 H11H 0.9600 . ?
C113 C114 1.504(4) . ?
C113 H11I 0.9700 . ?
C113 H11J 0.9700 . ?
C114 H11K 0.9600 . ?
C114 H11L 0.9600 . ?
C114 H11M 0.9600 . ?

loop_
_geom_hbond_atom_site_label_D
_geom_hbond_atom_site_label_H
_geom_hbond_atom_site_label_A
_geom_hbond_distance_DH
_geom_hbond_distance_HA
_geom_hbond_distance_DA
_geom_hbond_angle_DHA
_geom_hbond_site_symmetry_A
O1 H1 O18 0.82 2.27 3.026(3) 152.7 .
O2 H2 O4 0.82 2.13 2.940(3) 169.1 .

loop_
_geom_torsion_atom_site_label_1
_geom_torsion_atom_site_label_2
_geom_torsion_atom_site_label_3
_geom_torsion_atom_site_label_4
_geom_torsion
_geom_torsion_site_symmetry_1
_geom_torsion_site_symmetry_2
_geom_torsion_site_symmetry_3
_geom_torsion_site_symmetry_4
_geom_torsion_publ_flag
C1 C2 C3 O1 54.2(4) . . . . ?
C1 C2 C3 C4 -177.8(3) . . . . ?
O1 C3 C4 C5 -19.1(4) . . . . ?
C2 C3 C4 C5 -146.9(3) . . . . ?
O1 C3 C4 C9 163.1(3) . . . . ?
C2 C3 C4 C9 35.3(4) . . . . ?
C9 C4 C5 C6 1.4(5) . . . . ?
C3 C4 C5 C6 -176.5(3) . . . . ?
C4 C5 C6 C7 -1.2(6) . . . . ?
C5 C6 C7 C8 1.4(7) . . . . ?
C6 C7 C8 C9 -1.9(8) . . . . ?
C7 C8 C9 C4 2.2(8) . . . . ?
C5 C4 C9 C8 -1.9(6) . . . . ?
C3 C4 C9 C8 176.0(4) . . . . ?
C10 C11 C12 O2 65.1(3) . . . . ?
C10 C11 C12 C13 -171.1(2) . . . . ?
O2 C12 C13 C14 15.0(4) . . . . ?
C11 C12 C13 C14 -104.8(3) . . . . ?
O2 C12 C13 C18 -168.1(3) . . . . ?
C11 C12 C13 C18 72.1(3) . . . . ?
C18 C13 C14 C15 0.0(5) . . . . ?
C12 C13 C14 C15 176.9(3) . . . . ?
C13 C14 C15 C16 -0.5(6) . . . . ?
C14 C15 C16 C17 0.5(6) . . . . ?
C15 C16 C17 C18 0.0(6) . . . . ?
C16 C17 C18 C13 -0.5(6) . . . . ?
C14 C13 C18 C17 0.5(5) . . . . ?
C12 C13 C18 C17 -176.5(3) . . . . ?
C29 C19 C20 C21 177.5(2) . . . . ?
C27 C19 C20 C21 -60.2(3) . . . . ?
C28 C19 C20 C21 57.4(2) . . . . ?
C19 C20 C21 C26 -58.2(3) . . . . ?
C19 C20 C21 C35 -179.6(2) . . . . ?
C19 C20 C21 C22 58.8(2) . . . . ?
C26 C21 C22 C23 59.6(2) . . . . ?
C20 C21 C22 C23 -59.5(2) . . . . ?
C35 C21 C22 C23 179.98(19) . . . . ?
C21 C22 C23 C41 -178.57(19) . . . . ?
C21 C22 C23 C24 -59.5(2) . . . . ?
C21 C22 C23 C27 59.2(3) . . . . ?
C41 C23 C24 C25 178.39(18) . . . . ?
C27 C23 C24 C25 -59.6(2) . . . . ?
C22 C23 C24 C25 58.0(2) . . . . ?
C23 C24 C25 C47 179.62(18) . . . . ?
C23 C24 C25 C28 57.8(2) . . . . ?
C23 C24 C25 C26 -58.9(2) . . . . ?
C20 C21 C26 C25 58.4(2) . . . . ?
C35 C21 C26 C25 179.79(18) . . . . ?
C22 C21 C26 C25 -58.8(2) . . . . ?
C47 C25 C26 C21 -178.46(18) . . . . ?
C28 C25 C26 C21 -57.3(2) . . . . ?
C24 C25 C26 C21 59.6(2) . . . . ?
C29 C19 C27 C23 -179.30(18) . . . . ?
C20 C19 C27 C23 59.5(2) . . . . ?
C28 C19 C27 C23 -58.0(2) . . . . ?
C41 C23 C27 C19 -179.88(19) . . . . ?
C24 C23 C27 C19 59.6(2) . . . . ?
C22 C23 C27 C19 -57.9(2) . . . . ?
C47 C25 C28 C19 179.68(19) . . . . ?
C24 C25 C28 C19 -58.8(2) . . . . ?
C26 C25 C28 C19 59.3(3) . . . . ?
C29 C19 C28 C25 -179.14(18) . . . . ?
C20 C19 C28 C25 -59.7(2) . . . . ?
C27 C19 C28 C25 59.2(2) . . . . ?
C20 C19 C29 C34 -116.9(2) . . . . ?
C27 C19 C29 C34 121.5(2) . . . . ?
C28 C19 C29 C34 1.7(3) . . . . ?
C20 C19 C29 C30 60.5(3) . . . . ?
C27 C19 C29 C30 -61.0(3) . . . . ?
C28 C19 C29 C30 179.1(2) . . . . ?
C53 O3 C30 C31 -3.4(4) . . . . ?
C53 O3 C30 C29 175.5(2) . . . . ?
C34 C29 C30 O3 -179.1(2) . . . . ?
C19 C29 C30 O3 3.2(3) . . . . ?
C34 C29 C30 C31 -0.2(4) . . . . ?
C19 C29 C30 C31 -177.9(2) . . . . ?
O3 C30 C31 C32 178.2(2) . . . . ?
C29 C30 C31 C32 -0.7(4) . . . . ?
C55 O4 C32 C33 9.1(4) . . . . ?
C55 O4 C32 C31 -172.1(2) . . . . ?
C30 C31 C32 C33 0.7(4) . . . . ?
C30 C31 C32 O4 -178.2(2) . . . . ?
O4 C32 C33 C34 179.0(2) . . . . ?
C31 C32 C33 C34 0.2(4) . . . . ?
C30 C29 C34 C33 1.2(4) . . . . ?
C19 C29 C34 C33 178.8(2) . . . . ?
C32 C33 C34 C29 -1.2(4) . . . . ?
C26 C21 C35 C40 118.8(2) . . . . ?
C20 C21 C35 C40 -119.3(2) . . . . ?
C22 C21 C35 C40 0.0(3) . . . . ?
C26 C21 C35 C36 -62.7(3) . . . . ?
C20 C21 C35 C36 59.2(3) . . . . ?
C22 C21 C35 C36 178.4(2) . . . . ?
C57 O5 C36 C37 17.0(4) . . . . ?
C57 O5 C36 C35 -163.3(2) . . . . ?
C40 C35 C36 O5 -179.6(2) . . . . ?
C21 C35 C36 O5 1.8(3) . . . . ?
C40 C35 C36 C37 0.2(4) . . . . ?
C21 C35 C36 C37 -178.4(2) . . . . ?
O5 C36 C37 C38 179.7(2) . . . . ?
C35 C36 C37 C38 0.0(4) . . . . ?
C59 O6 C38 C39 -9.4(4) . . . . ?
C59 O6 C38 C37 170.8(3) . . . . ?
C36 C37 C38 O6 179.5(2) . . . . ?
C36 C37 C38 C39 -0.2(4) . . . . ?
O6 C38 C39 C40 -179.4(2) . . . . ?
C37 C38 C39 C40 0.3(4) . . . . ?
C36 C35 C40 C39 -0.1(4) . . . . ?
C21 C35 C40 C39 178.5(2) . . . . ?
C38 C39 C40 C35 -0.2(4) . . . . ?
C24 C23 C41 C46 -115.2(3) . . . . ?
C27 C23 C41 C46 123.6(2) . . . . ?
C22 C23 C41 C46 3.3(3) . . . . ?
C24 C23 C41 C42 63.4(3) . . . . ?
C27 C23 C41 C42 -57.9(3) . . . . ?
C22 C23 C41 C42 -178.1(2) . . . . ?
C61 O7 C42 C43 -10.2(4) . . . . ?
C61 O7 C42 C41 171.7(3) . . . . ?
C46 C41 C42 O7 -179.8(2) . . . . ?
C23 C41 C42 O7 1.6(4) . . . . ?
C46 C41 C42 C43 2.1(4) . . . . ?
C23 C41 C42 C43 -176.5(3) . . . . ?
O7 C42 C43 C44 -179.7(3) . . . . ?
C41 C42 C43 C44 -1.7(5) . . . . ?
C63 O8 C44 C45 2.3(5) . . . . ?
C63 O8 C44 C43 -177.4(3) . . . . ?
C42 C43 C44 O8 -180.0(3) . . . . ?
C42 C43 C44 C45 0.3(5) . . . . ?
O8 C44 C45 C46 -179.2(3) . . . . ?
C43 C44 C45 C46 0.5(4) . . . . ?
C42 C41 C46 C45 -1.3(4) . . . . ?
C23 C41 C46 C45 177.3(3) . . . . ?
C44 C45 C46 C41 0.1(4) . . . . ?
C28 C25 C47 C52 -2.9(3) . . . . ?
C24 C25 C47 C52 -122.8(2) . . . . ?
C26 C25 C47 C52 116.0(2) . . . . ?
C28 C25 C47 C48 178.9(2) . . . . ?
C24 C25 C47 C48 59.0(3) . . . . ?
C26 C25 C47 C48 -62.2(3) . . . . ?
C65 O9 C48 C49 -2.7(4) . . . . ?
C65 O9 C48 C47 176.7(2) . . . . ?
C52 C47 C48 O9 -179.2(2) . . . . ?
C25 C47 C48 O9 -0.9(4) . . . . ?
C52 C47 C48 C49 0.3(4) . . . . ?
C25 C47 C48 C49 178.5(2) . . . . ?
O9 C48 C49 C50 177.9(2) . . . . ?
C47 C48 C49 C50 -1.5(4) . . . . ?
C67 O10 C50 C51 -2.2(4) . . . . ?
C67 O10 C50 C49 177.8(3) . . . . ?
C48 C49 C50 O10 -177.9(2) . . . . ?
C48 C49 C50 C51 2.1(4) . . . . ?
O10 C50 C51 C52 178.7(3) . . . . ?
C49 C50 C51 C52 -1.3(4) . . . . ?
C48 C47 C52 C51 0.5(4) . . . . ?
C25 C47 C52 C51 -177.8(2) . . . . ?
C50 C51 C52 C47 0.0(4) . . . . ?
C30 O3 C53 C54 -168.8(2) . . . . ?
C32 O4 C55 C56 178.6(2) . . . . ?
C36 O5 C57 C58 172.7(2) . . . . ?
C38 O6 C59 C60 -175.7(3) . . . . ?
C42 O7 C61 C62 -170.4(3) . . . . ?
C44 O8 C63 C64 177.4(3) . . . . ?
C48 O9 C65 C66 -177.4(3) . . . . ?
C50 O10 C67 C68 -179.6(3) . . . . ?
C98 O15 C01O C02A 171.1(3) . . . . ?
C100 O16 C01U C02F -172.8(3) . . . . ?
C78 C69 C70 C71 58.0(2) . . . . ?
C79 C69 C70 C71 -179.30(18) . . . . ?
C77 C69 C70 C71 -59.3(2) . . . . ?
C69 C70 C71 C85 178.57(17) . . . . ?
C69 C70 C71 C76 -58.6(2) . . . . ?
C69 C70 C71 C72 58.5(2) . . . . ?
C85 C71 C72 C73 -178.30(19) . . . . ?
C76 C71 C72 C73 58.7(2) . . . . ?
C70 C71 C72 C73 -59.7(3) . . . . ?
C71 C72 C73 C91 178.79(18) . . . . ?
C71 C72 C73 C77 59.5(2) . . . . ?
C71 C72 C73 C74 -58.7(2) . . . . ?
C91 C73 C74 C75 179.18(18) . . . . ?
C77 C73 C74 C75 -59.6(2) . . . . ?
C72 C73 C74 C75 57.8(2) . . . . ?
C73 C74 C75 C97 179.62(18) . . . . ?
C73 C74 C75 C76 -59.2(2) . . . . ?
C73 C74 C75 C78 57.9(2) . . . . ?
C85 C71 C76 C75 179.52(18) . . . . ?
C72 C71 C76 C75 -58.0(2) . . . . ?
C70 C71 C76 C75 58.6(2) . . . . ?
C97 C75 C76 C71 -178.35(18) . . . . ?
C74 C75 C76 C71 59.5(2) . . . . ?
C78 C75 C76 C71 -57.7(2) . . . . ?
C91 C73 C77 C69 -177.2(2) . . . . ?
C72 C73 C77 C69 -57.4(2) . . . . ?
C74 C73 C77 C69 59.9(3) . . . . ?
C78 C69 C77 C73 -58.8(2) . . . . ?
C79 C69 C77 C73 179.0(2) . . . . ?
C70 C69 C77 C73 58.6(3) . . . . ?
C79 C69 C78 C75 179.25(19) . . . . ?
C70 C69 C78 C75 -59.5(2) . . . . ?
C77 C69 C78 C75 59.1(2) . . . . ?
C97 C75 C78 C69 179.19(19) . . . . ?
C76 C75 C78 C69 59.3(2) . . . . ?
C74 C75 C78 C69 -58.9(3) . . . . ?
C78 C69 C79 C84 2.8(3) . . . . ?
C70 C69 C79 C84 -117.3(2) . . . . ?
C77 C69 C79 C84 122.2(2) . . . . ?
C78 C69 C79 C80 -176.1(2) . . . . ?
C70 C69 C79 C80 63.9(3) . . . . ?
C77 C69 C79 C80 -56.6(3) . . . . ?
C103 O11 C80 C81 -15.3(4) . . . . ?
C103 O11 C80 C79 165.4(2) . . . . ?
C84 C79 C80 O11 176.6(2) . . . . ?
C69 C79 C80 O11 -4.5(3) . . . . ?
C84 C79 C80 C81 -2.7(4) . . . . ?
C69 C79 C80 C81 176.2(2) . . . . ?
O11 C80 C81 C82 -178.3(2) . . . . ?
C79 C80 C81 C82 1.0(4) . . . . ?
C105 O12 C82 C83 4.8(4) . . . . ?
C105 O12 C82 C81 -174.9(3) . . . . ?
C80 C81 C82 O12 -179.0(2) . . . . ?
C80 C81 C82 C83 1.3(4) . . . . ?
O12 C82 C83 C84 178.7(2) . . . . ?
C81 C82 C83 C84 -1.6(4) . . . . ?
C82 C83 C84 C79 -0.3(4) . . . . ?
C80 C79 C84 C83 2.3(4) . . . . ?
C69 C79 C84 C83 -176.6(2) . . . . ?
C76 C71 C85 C90 124.1(2) . . . . ?
C72 C71 C85 C90 3.4(3) . . . . ?
C70 C71 C85 C90 -114.2(2) . . . . ?
C76 C71 C85 C86 -59.2(3) . . . . ?
C72 C71 C85 C86 -179.9(2) . . . . ?
C70 C71 C85 C86 62.5(3) . . . . ?
C107 O13 C86 C87 3.9(4) . . . . ?
C107 O13 C86 C85 -175.2(2) . . . . ?
C90 C85 C86 O13 -178.8(2) . . . . ?
C71 C85 C86 O13 4.3(3) . . . . ?
C90 C85 C86 C87 2.1(4) . . . . ?
C71 C85 C86 C87 -174.9(2) . . . . ?
O13 C86 C87 C88 -180.0(3) . . . . ?
C85 C86 C87 C88 -0.9(4) . . . . ?
C109 O14 C88 C89 -4.7(4) . . . . ?
C109 O14 C88 C87 176.8(3) . . . . ?
C86 C87 C88 O14 177.8(3) . . . . ?
C86 C87 C88 C89 -0.8(4) . . . . ?
O14 C88 C89 C90 -177.3(3) . . . . ?
C87 C88 C89 C90 1.1(4) . . . . ?
C86 C85 C90 C89 -1.8(4) . . . . ?
C71 C85 C90 C89 175.2(2) . . . . ?
C88 C89 C90 C85 0.2(4) . . . . ?
C77 C73 C91 C96 116.7(2) . . . . ?
C72 C73 C91 C96 -1.8(3) . . . . ?
C74 C73 C91 C96 -122.0(3) . . . . ?
C77 C73 C91 C92 -62.0(3) . . . . ?
C72 C73 C91 C92 179.4(2) . . . . ?
C74 C73 C91 C92 59.3(3) . . . . ?
C111 O17 C92 C93 4.0(4) . . . . ?
C111 O17 C92 C91 -175.6(2) . . . . ?
C96 C91 C92 O17 178.5(2) . . . . ?
C73 C91 C92 O17 -2.7(3) . . . . ?
C96 C91 C92 C93 -1.1(4) . . . . ?
C73 C91 C92 C93 177.7(2) . . . . ?
O17 C92 C93 C94 -178.3(2) . . . . ?
C91 C92 C93 C94 1.3(4) . . . . ?
C113 O18 C94 C95 -7.4(4) . . . . ?
C113 O18 C94 C93 173.3(2) . . . . ?
C92 C93 C94 O18 178.2(2) . . . . ?
C92 C93 C94 C95 -1.1(4) . . . . ?
O18 C94 C95 C96 -178.5(2) . . . . ?
C93 C94 C95 C96 0.7(4) . . . . ?
C92 C91 C96 C95 0.7(4) . . . . ?
C73 C91 C96 C95 -178.1(2) . . . . ?
C94 C95 C96 C91 -0.5(4) . . . . ?
C76 C75 C97 C102 113.4(3) . . . . ?
C74 C75 C97 C102 -125.4(2) . . . . ?
C78 C75 C97 C102 -5.4(3) . . . . ?
C76 C75 C97 C98 -63.6(3) . . . . ?
C74 C75 C97 C98 57.6(3) . . . . ?
C78 C75 C97 C98 177.6(2) . . . . ?
C01O O15 C98 C99 7.8(5) . . . . ?
C01O O15 C98 C97 -172.2(3) . . . . ?
C102 C97 C98 O15 -179.2(2) . . . . ?
C75 C97 C98 O15 -2.0(4) . . . . ?
C102 C97 C98 C99 0.8(4) . . . . ?
C75 C97 C98 C99 178.0(3) . . . . ?
O15 C98 C99 C100 178.6(3) . . . . ?
C97 C98 C99 C100 -1.4(5) . . . . ?
C01U O16 C100 C101 -5.3(5) . . . . ?
C01U O16 C100 C99 173.8(3) . . . . ?
C98 C99 C100 C101 1.2(5) . . . . ?
C98 C99 C100 O16 -178.0(3) . . . . ?
O16 C100 C101 C102 178.7(3) . . . . ?
C99 C100 C101 C102 -0.5(5) . . . . ?
C98 C97 C102 C101 -0.1(4) . . . . ?
C75 C97 C102 C101 -177.4(2) . . . . ?
C100 C101 C102 C97 0.0(4) . . . . ?
C80 O11 C103 C104 -174.7(2) . . . . ?
C82 O12 C105 C106 177.9(3) . . . . ?
C86 O13 C107 C108 -177.5(3) . . . . ?
C88 O14 C109 C110 -176.3(3) . . . . ?
C92 O17 C111 C112 166.7(2) . . . . ?
C94 O18 C113 C114 179.7(2) . . . . ?
